data_7721062
loop_
_publ_author_name
'Faraonov, Maxim A.'
'Romanenko, Nikita R.'
'Ivanov, Timur E.'
'Shmakov, Alexandr S.'
'Akimov, Alexander V.'
'Kuzmin, Alexey V.'
'Khasanov, Salavat S.'
'Otsuka, Akihiro'
'Kitagawa, Hiroshi'
'Konarev, Dmitri V.'

_publ_section_title
;
 Doubly Reduced Phthalocyanine Complexes of V(IV), Cu(II), and Sn(II):
 Synthesis, Structure, and Spin Dynamics
;
_journal_name_full 'Dalton Transactions'
_journal_paper_doi 10.1039/D6DT00887A
_journal_year 2026
_chemical_formula_moiety '2(C32 H16 Cu N8), 4(C18 H36 Cs N2 O6), 2(C7 H8)'
_chemical_formula_sum 'C150 H192 Cs4 Cu2 N24 O24'
_chemical_formula_weight 3373.98
_space_group_crystal_system triclinic
_space_group_IT_number 2
_space_group_name_Hall '-P 1'
_space_group_name_H-M_alt 'P -1'
_atom_sites_solution_hydrogens geom
_atom_sites_solution_primary dual
_audit_creation_date 2025-09-30
_audit_creation_method
;FinalCif V157 by Daniel Kratzert, Freiburg 2026, 
https://dkratzert.de/finalcif.html
;
_audit_update_record
;
2026-03-31 deposited with the CCDC.	2026-06-01 downloaded from the CCDC.
;
_cell_angle_alpha 109.625(2)
_cell_angle_beta 90.770(2)
_cell_angle_gamma 109.744(3)
_cell_formula_units_Z 1
_cell_length_a 11.6632(3)
_cell_length_b 15.7392(5)
_cell_length_c 23.0390(6)
_cell_measurement_reflns_used 20427
_cell_measurement_temperature 147(1)
_cell_measurement_theta_max 30.0370
_cell_measurement_theta_min 1.8860
_cell_volume 3710.8(2)
_computing_cell_refinement 'CrysAlisPro 1.171.44.100a (Rigaku OD, 2025)'
_computing_data_collection 'CrysAlisPro system (CCD 44.122a 64-bit (release 14-09-2025))'
_computing_data_reduction 'CrysAlisPro 1.171.44.100a (Rigaku OD, 2025)'
_computing_molecular_graphics 'Olex2 1.5 (Dolomanov et al., 2009)'
_computing_publication_material 'Olex2 1.5 (Dolomanov et al., 2009)'
_computing_structure_refinement 'SHELXL 2018/3 (Sheldrick, 2015)'
_computing_structure_solution 'SHELXT 2018/2 (Sheldrick, 2018)'
_diffrn_ambient_environment N~2~
_diffrn_ambient_temperature 147(1)
_diffrn_detector 'CCD plate'
_diffrn_detector_area_resol_mean 5.2283
_diffrn_detector_type AtlasS2
_diffrn_measured_fraction_theta_full 0.994
_diffrn_measured_fraction_theta_max 0.852
_diffrn_measurement_details
;
List of Runs (angles in degrees, time in seconds):

  # Type    Start    End  Width  t~exp~   \w     \q     \k     \f   Frames
#--------------------------------------------------------------------------
  1  \w    -31.00  -6.00   1.00   16.00    --  -17.07 -40.00 -24.61   25
  2  \w    -50.00 -22.00   1.00   16.00    --  -17.07 -40.00 -54.73   28
  3  \w    -31.00  -4.00   1.00   16.00    --  -17.07 -40.00-140.58   27
  4  \w    -45.00 -19.00   1.00   16.00    --  -17.07 -40.00 125.51   26
  5  \w    -39.00 -13.00   1.00   16.00    --  -17.07 -40.00 -88.16   26
  6  \w     -7.00  50.00   1.00   16.00    --   19.41 -40.00  20.12   57
  7  \w     22.00  49.00   1.00   16.00    --   19.41 -40.00  69.76   27
  8  \w      7.00  50.00   1.00   16.00    --   19.41 -40.00  99.49   43
  9  \w     21.00  48.00   1.00   16.00    --   19.41 -40.00  45.16   27
 10  \w     20.00  50.00   1.00   16.00    --   19.41 -40.00-124.88   30
 11  \w    -39.00  50.00   1.00   16.00    --   19.41 -40.00 -37.12   89
 12  \w      0.00  27.00   1.00   16.00    --   19.41  40.00  78.81   27
 13  \w     11.00  50.00   1.00   16.00    --   19.41 -40.00-151.93   39
 14  \w      4.00  31.00   1.00   16.00    --   19.41  40.00 -43.47   27
 15  \w    -13.00  49.00   1.00   16.00    --   19.41 -40.00 171.47   62
 16  \w      0.00  27.00   1.00   16.00    --   19.41  40.00-144.47   27
;
_diffrn_measurement_device 'four-circle diffractometer'
_diffrn_measurement_device_type 'Xcalibur, AtlasS2, Gemini'
_diffrn_measurement_method '\w scans'
_diffrn_orient_matrix_type 'CrysAlisPro convention (1999,Acta A55,543-557)'
_diffrn_orient_matrix_UB_11 -0.0098235000
_diffrn_orient_matrix_UB_12 0.0436050000
_diffrn_orient_matrix_UB_13 0.0158032000
_diffrn_orient_matrix_UB_21 0.0415888000
_diffrn_orient_matrix_UB_22 0.0234938000
_diffrn_orient_matrix_UB_23 -0.0168534000
_diffrn_orient_matrix_UB_31 -0.0493574000
_diffrn_orient_matrix_UB_32 -0.0135743000
_diffrn_orient_matrix_UB_33 -0.0235992000
_diffrn_radiation_monochromator graphite
_diffrn_radiation_probe x-ray
_diffrn_radiation_type 'Mo K\a'
_diffrn_radiation_wavelength 0.71073
_diffrn_reflns_av_R_equivalents 0.0453
_diffrn_reflns_av_unetI/netI 0.0653
_diffrn_reflns_Laue_measured_fraction_full 0.994
_diffrn_reflns_Laue_measured_fraction_max 0.852
_diffrn_reflns_limit_h_max 16
_diffrn_reflns_limit_h_min -16
_diffrn_reflns_limit_k_max 22
_diffrn_reflns_limit_k_min -22
_diffrn_reflns_limit_l_max 31
_diffrn_reflns_limit_l_min -32
_diffrn_reflns_number 54139
_diffrn_reflns_point_group_measured_fraction_full 0.994
_diffrn_reflns_point_group_measured_fraction_max 0.852
_diffrn_reflns_theta_full 25.242
_diffrn_reflns_theta_max 30.754
_diffrn_reflns_theta_min 1.874
_diffrn_source 'fine-focus sealed X-ray tube'
_diffrn_source_type 'Enhance (Mo) X-ray Source'
_exptl_absorpt_coefficient_mu 1.331
_exptl_absorpt_correction_T_max 1.00000
_exptl_absorpt_correction_T_min 0.74316
_exptl_absorpt_correction_type multi-scan
_exptl_absorpt_process_details
;
CrysAlisPro 1.171.44.100a (Rigaku Oxford Diffraction, 2025)
Empirical absorption correction using spherical harmonics,
implemented in SCALE3 ABSPACK scaling algorithm.
;
_exptl_crystal_colour 'metallic dark black'
_exptl_crystal_colour_lustre metallic
_exptl_crystal_colour_modifier dark
_exptl_crystal_colour_primary black
_exptl_crystal_density_diffrn 1.510
_exptl_crystal_description block
_exptl_crystal_F_000 1730
_exptl_crystal_size_max 0.6
_exptl_crystal_size_mid 0.34
_exptl_crystal_size_min 0.22
_refine_diff_density_max 1.419
_refine_diff_density_min -1.639
_refine_diff_density_rms 0.126
_refine_ls_extinction_method none
_refine_ls_goodness_of_fit_ref 1.036
_refine_ls_hydrogen_treatment constr
_refine_ls_matrix_type full
_refine_ls_number_parameters 923
_refine_ls_number_reflns 19757
_refine_ls_number_restraints 0
_refine_ls_restrained_S_all 1.036
_refine_ls_R_factor_all 0.0736
_refine_ls_R_factor_gt 0.0461
_refine_ls_shift/su_max 0.001
_refine_ls_shift/su_mean 0.000
_refine_ls_structure_factor_coef Fsqd
_refine_ls_weighting_details 'w=1/[\s^2^(Fo^2^)+(0.0544P)^2^+0.3970P] where P=(Fo^2^+2Fc^2^)/3'
_refine_ls_weighting_scheme calc
_refine_ls_wR_factor_gt 0.0996
_refine_ls_wR_factor_ref 0.1137
_reflns_Friedel_coverage 0.000
_reflns_number_gt 14646
_reflns_number_total 19757
_reflns_threshold_expression 'I > 2\s(I)'
_cod_data_source_file d6dt00887a2.cif
_cod_data_source_block exp_2918_int1
_cod_database_code 7721062
_shelx_shelxl_version_number 2018/3
_shelx_space_group_comment
;
The symmetry employed for this shelxl refinement is uniquely defined
by the following loop, which should always be used as a source of
symmetry information in preference to the above space-group names.
They are only intended as comments.
;
_shelx_estimated_absorpt_t_min 0.502
_shelx_estimated_absorpt_t_max 0.758
_chemical_oxdiff_formula 'C63 H74 Cu N10 O6 Cs'
_diffrn_oxdiff_digest_od_ed
;

;
_olex2_refinement_description
;
1. Fixed Uiso
 At 1.2 times of:
  All C(H) groups, All C(H,H) groups
 At 1.5 times of:
  All C(H,H,H) groups
2.a Secondary CH2 refined with riding coordinates:
 C201(H20A,H20B), C202(H20C,H20D), C203(H20E,H20F), C204(H20G,H20H), C205(H20I,
 H20J), C206(H20K,H20L), C207(H20M,H20N), C208(H20O,H20P), C209(H20Q,H20R),
 C210(H21A,H21B), C211(H21C,H21D), C212(H21E,H21F), C213(H21G,H21H), C214(H21I,
 H21J), C215(H21K,H21L), C216(H21M,H21N), C217(H21O,H21P), C218(H21Q,H21R),
 C401(H40A,H40B), C402(H40C,H40D), C403(H40E,H40F), C404(H40G,H40H), C405(H40I,
 H40J), C406(H40K,H40L), C407(H40M,H40N), C408(H40O,H40P), C409(H40Q,H40R),
 C410(H41A,H41B), C411(H41C,H41D), C412(H41E,H41F), C413(H41G,H41H), C414(H41I,
 H41J), C415(H41K,H41L), C416(H41M,H41N), C417(H41O,H41P), C418(H41Q,H41R)
2.b Aromatic/amide H refined with riding coordinates:
 C104(H104), C105(H105), C106(H106), C107(H107), C112(H112), C113(H113),
 C114(H114), C115(H115), C304(H304), C305(H305), C306(H306), C307(H307),
 C312(H312), C313(H313), C314(H314), C315(H315), C12(H12), C13(H13), C14(H14),
 C15(H15), C16(H16)
2.c Idealised Me refined as rotating group:
 C17(H17A,H17B,H17C)
;
_olex2_submission_special_instructions 'No special instructions were received'
_oxdiff_exptl_absorpt_empirical_details
;
Empirical correction (ABSPACK) includes:
- Absorption correction using spherical harmonics
- Frame scaling
;
_oxdiff_exptl_absorpt_empirical_full_max 1.300
_oxdiff_exptl_absorpt_empirical_full_min 0.843

loop_
_space_group_symop_operation_xyz
'x, y, z'
'-x, -y, -z'

loop_
_atom_site_label
_atom_site_type_symbol
_atom_site_fract_x
_atom_site_fract_y
_atom_site_fract_z
_atom_site_U_iso_or_equiv
_atom_site_adp_type
_atom_site_occupancy
_atom_site_site_symmetry_order
_atom_site_calc_flag
_atom_site_refinement_flags_posn
_atom_site_refinement_flags_adp
_atom_site_refinement_flags_occupancy
_atom_site_disorder_assembly
_atom_site_disorder_group
Cu1 Cu 0.500000 1.000000 0.500000 0.01421(11) Uani 1 2 d S . P . .
N101 N 0.3852(2) 1.06578(18) 0.53046(11) 0.0156(5) Uani 1 1 d . . . . .
C101 C 0.2622(3) 1.0212(2) 0.53426(14) 0.0176(6) Uani 1 1 d . . . . .
N102 N 0.1981(2) 0.92959(19) 0.51857(12) 0.0185(6) Uani 1 1 d . . . . .
C102 C 0.2485(3) 0.8600(2) 0.49467(14) 0.0176(6) Uani 1 1 d . . . . .
N103 N 0.3684(2) 0.87446(18) 0.48343(11) 0.0147(5) Uani 1 1 d . . . . .
C103 C 0.1826(3) 0.7604(2) 0.48018(13) 0.0164(6) Uani 1 1 d . . . . .
N104 N 0.4847(2) 0.76590(18) 0.44623(11) 0.0173(5) Uani 1 1 d . . . . .
C104 C 0.0601(3) 0.7068(2) 0.48381(14) 0.0199(7) Uani 1 1 d . . . . .
H104 H 0.003414 0.738453 0.496875 0.024 Uiso 1 1 calc R U . . .
C105 C 0.0241(3) 0.6084(2) 0.46818(14) 0.0212(7) Uani 1 1 d . . . . .
H105 H -0.058570 0.571693 0.469733 0.025 Uiso 1 1 calc R U . . .
C106 C 0.1089(3) 0.5608(2) 0.44972(15) 0.0224(7) Uani 1 1 d . . . . .
H106 H 0.082794 0.493036 0.440424 0.027 Uiso 1 1 calc R U . . .
C107 C 0.2285(3) 0.6112(2) 0.44506(14) 0.0201(7) Uani 1 1 d . . . . .
H107 H 0.284278 0.578657 0.432215 0.024 Uiso 1 1 calc R U . . .
C108 C 0.2666(3) 0.7122(2) 0.45971(13) 0.0162(6) Uani 1 1 d . . . . .
C109 C 0.3798(3) 0.7845(2) 0.46174(14) 0.0164(6) Uani 1 1 d . . . . .
C110 C 0.5878(3) 0.8348(2) 0.44967(13) 0.0162(6) Uani 1 1 d . . . . .
C111 C 0.6998(3) 0.8158(2) 0.43173(14) 0.0179(6) Uani 1 1 d . . . . .
C112 C 0.7240(3) 0.7304(2) 0.41076(14) 0.0218(7) Uani 1 1 d . . . . .
H112 H 0.661969 0.669814 0.405652 0.026 Uiso 1 1 calc R U . . .
C113 C 0.8416(3) 0.7368(3) 0.39761(15) 0.0251(8) Uani 1 1 d . . . . .
H113 H 0.859874 0.679455 0.382450 0.030 Uiso 1 1 calc R U . . .
C114 C 0.9335(3) 0.8256(3) 0.40618(16) 0.0287(8) Uani 1 1 d . . . . .
H114 H 1.013256 0.827927 0.396684 0.034 Uiso 1 1 calc R U . . .
C115 C 0.9098(3) 0.9111(3) 0.42852(15) 0.0242(7) Uani 1 1 d . . . . .
H115 H 0.972404 0.972034 0.435004 0.029 Uiso 1 1 calc R U . . .
C116 C 0.7917(3) 0.9041(2) 0.44093(14) 0.0185(6) Uani 1 1 d . . . . .
Cs2 Cs 0.44934(2) 0.74807(2) 0.59177(2) 0.02194(6) Uani 1 1 d . . . . .
O201 O 0.6920(2) 0.85854(19) 0.74428(11) 0.0308(6) Uani 1 1 d . . . . .
N201 N 0.7476(3) 0.8246(2) 0.61934(14) 0.0297(7) Uani 1 1 d . . . . .
C201 C 0.8374(3) 0.8499(3) 0.67350(18) 0.0356(9) Uani 1 1 d . . . . .
H20A H 0.880017 0.921097 0.691056 0.043 Uiso 1 1 calc R U . . .
H20B H 0.900047 0.820839 0.659466 0.043 Uiso 1 1 calc R U . . .
O202 O 0.4357(2) 0.80644(17) 0.76988(10) 0.0242(5) Uani 1 1 d . . . . .
N202 N 0.2250(2) 0.7205(2) 0.67360(12) 0.0217(6) Uani 1 1 d . . . . .
C202 C 0.7804(3) 0.8161(3) 0.72420(18) 0.0345(9) Uani 1 1 d . . . . .
H20C H 0.740747 0.744660 0.707995 0.041 Uiso 1 1 calc R U . . .
H20D H 0.844771 0.835657 0.759529 0.041 Uiso 1 1 calc R U . . .
O203 O 0.5917(2) 0.6289(2) 0.59702(13) 0.0375(6) Uani 1 1 d . . . . .
C203 C 0.6493(3) 0.8433(3) 0.79861(15) 0.0294(8) Uani 1 1 d . . . . .
H20E H 0.716011 0.880301 0.834459 0.035 Uiso 1 1 calc R U . . .
H20F H 0.622946 0.773746 0.792443 0.035 Uiso 1 1 calc R U . . .
O204 O 0.3490(2) 0.56799(17) 0.62642(11) 0.0282(5) Uani 1 1 d . . . . .
C204 C 0.5431(3) 0.8766(3) 0.81097(15) 0.0294(8) Uani 1 1 d . . . . .
H20G H 0.528636 0.886551 0.854605 0.035 Uiso 1 1 calc R U . . .
H20H H 0.562215 0.939054 0.804981 0.035 Uiso 1 1 calc R U . . .
O205 O 0.5955(2) 0.95719(17) 0.63196(11) 0.0279(5) Uani 1 1 d . . . . .
C205 C 0.3363(3) 0.8402(3) 0.77749(14) 0.0244(7) Uani 1 1 d . . . . .
H20I H 0.352880 0.894589 0.762418 0.029 Uiso 1 1 calc R U . . .
H20J H 0.327278 0.863919 0.822133 0.029 Uiso 1 1 calc R U . . .
O206 O 0.3538(2) 0.89748(17) 0.65850(11) 0.0267(5) Uani 1 1 d . . . . .
C206 C 0.2200(3) 0.7588(3) 0.74117(15) 0.0261(7) Uani 1 1 d . . . . .
H20K H 0.203673 0.705630 0.757353 0.031 Uiso 1 1 calc R U . . .
H20L H 0.150497 0.782065 0.747838 0.031 Uiso 1 1 calc R U . . .
C207 C 0.7496(4) 0.7407(3) 0.56685(18) 0.0362(9) Uani 1 1 d . . . . .
H20M H 0.834166 0.755131 0.555961 0.043 Uiso 1 1 calc R U . . .
H20N H 0.694741 0.731714 0.530402 0.043 Uiso 1 1 calc R U . . .
C208 C 0.7107(4) 0.6468(3) 0.57854(18) 0.0390(10) Uani 1 1 d . . . . .
H20O H 0.708649 0.593135 0.540183 0.047 Uiso 1 1 calc R U . . .
H20P H 0.769980 0.651582 0.611710 0.047 Uiso 1 1 calc R U . . .
C209 C 0.5353(4) 0.5390(3) 0.60548(17) 0.0346(9) Uani 1 1 d . . . . .
H20Q H 0.598874 0.520169 0.621072 0.042 Uiso 1 1 calc R U . . .
H20R H 0.491066 0.487685 0.565255 0.042 Uiso 1 1 calc R U . . .
C210 C 0.4467(4) 0.5502(3) 0.65148(17) 0.0327(9) Uani 1 1 d . . . . .
H21A H 0.413232 0.490513 0.661173 0.039 Uiso 1 1 calc R U . . .
H21B H 0.490093 0.604753 0.690609 0.039 Uiso 1 1 calc R U . . .
C211 C 0.2552(3) 0.5685(3) 0.66603(17) 0.0314(8) Uani 1 1 d . . . . .
H21C H 0.293704 0.605509 0.709955 0.038 Uiso 1 1 calc R U . . .
H21D H 0.205929 0.501331 0.662129 0.038 Uiso 1 1 calc R U . . .
C212 C 0.1726(3) 0.6142(3) 0.64778(16) 0.0301(8) Uani 1 1 d . . . . .
H21E H 0.157498 0.592086 0.601802 0.036 Uiso 1 1 calc R U . . .
H21F H 0.092361 0.591801 0.662436 0.036 Uiso 1 1 calc R U . . .
C213 C 0.7661(3) 0.9078(3) 0.60011(19) 0.0354(9) Uani 1 1 d . . . . .
H21G H 0.720169 0.884236 0.557896 0.043 Uiso 1 1 calc R U . . .
H21H H 0.854585 0.937146 0.597509 0.043 Uiso 1 1 calc R U . . .
C214 C 0.7253(3) 0.9858(3) 0.64347(19) 0.0348(9) Uani 1 1 d . . . . .
H21I H 0.750724 0.996498 0.687299 0.042 Uiso 1 1 calc R U . . .
H21J H 0.765203 1.047413 0.636694 0.042 Uiso 1 1 calc R U . . .
C215 C 0.5503(4) 1.0219(3) 0.67620(17) 0.0328(9) Uani 1 1 d . . . . .
H21K H 0.593309 1.088668 0.677499 0.039 Uiso 1 1 calc R U . . .
H21L H 0.567029 1.020774 0.718143 0.039 Uiso 1 1 calc R U . . .
C216 C 0.4141(3) 0.9925(3) 0.65867(17) 0.0312(8) Uani 1 1 d . . . . .
H21M H 0.383133 1.038220 0.688975 0.037 Uiso 1 1 calc R U . . .
H21N H 0.397006 0.993974 0.616881 0.037 Uiso 1 1 calc R U . . .
C217 C 0.2240(3) 0.8702(3) 0.65693(17) 0.0306(8) Uani 1 1 d . . . . .
H21O H 0.190150 0.890508 0.626458 0.037 Uiso 1 1 calc R U . . .
H21P H 0.204610 0.902382 0.698436 0.037 Uiso 1 1 calc R U . . .
C218 C 0.1669(3) 0.7612(3) 0.63849(16) 0.0275(8) Uani 1 1 d . . . . .
H21Q H 0.078918 0.743643 0.644019 0.033 Uiso 1 1 calc R U . . .
H21R H 0.170592 0.730772 0.593691 0.033 Uiso 1 1 calc R U . . .
Cu3 Cu 0.000000 0.500000 0.000000 0.01403(11) Uani 1 2 d S . P . .
N301 N -0.0243(2) 0.44558(18) -0.09129(11) 0.0159(5) Uani 1 1 d . . . . .
C301 C 0.0100(3) 0.4987(2) -0.12991(13) 0.0151(6) Uani 1 1 d . . . . .
N302 N 0.0679(2) 0.59070(19) -0.11547(11) 0.0163(5) Uani 1 1 d . . . . .
C302 C 0.1048(3) 0.6530(2) -0.05407(13) 0.0154(6) Uani 1 1 d . . . . .
N303 N 0.0821(2) 0.63078(18) -0.00139(11) 0.0150(5) Uani 1 1 d . . . . .
C303 C 0.1745(3) 0.7525(2) -0.03712(13) 0.0165(6) Uani 1 1 d . . . . .
N304 N 0.1395(2) 0.72494(18) 0.11135(11) 0.0162(5) Uani 1 1 d . . . . .
C304 C 0.2222(3) 0.8126(2) -0.07129(14) 0.0196(7) Uani 1 1 d . . . . .
H304 H 0.203970 0.787591 -0.115417 0.023 Uiso 1 1 calc R U . . .
C305 C 0.2955(3) 0.9080(2) -0.04006(15) 0.0238(7) Uani 1 1 d . . . . .
H305 H 0.328116 0.948974 -0.062823 0.029 Uiso 1 1 calc R U . . .
C306 C 0.3227(3) 0.9458(2) 0.02603(15) 0.0275(8) Uani 1 1 d . . . . .
H306 H 0.375588 1.011319 0.046663 0.033 Uiso 1 1 calc R U . . .
C307 C 0.2744(3) 0.8898(2) 0.06045(15) 0.0223(7) Uani 1 1 d . . . . .
H307 H 0.292388 0.916392 0.104598 0.027 Uiso 1 1 calc R U . . .
C308 C 0.1974(3) 0.7918(2) 0.02956(13) 0.0174(6) Uani 1 1 d . . . . .
C309 C 0.1370(3) 0.7151(2) 0.04949(13) 0.0156(6) Uani 1 1 d . . . . .
C310 C 0.0881(3) 0.6514(2) 0.12793(13) 0.0165(6) Uani 1 1 d . . . . .
C311 C 0.0932(3) 0.6601(2) 0.19399(13) 0.0166(6) Uani 1 1 d . . . . .
C312 C 0.1494(3) 0.7394(2) 0.24915(13) 0.0187(6) Uani 1 1 d . . . . .
H312 H 0.193212 0.801991 0.248454 0.022 Uiso 1 1 calc R U . . .
C313 C 0.1387(3) 0.7234(2) 0.30486(14) 0.0205(7) Uani 1 1 d . . . . .
H313 H 0.177252 0.775725 0.342884 0.025 Uiso 1 1 calc R U . . .
C314 C 0.0727(3) 0.6321(2) 0.30612(14) 0.0192(7) Uani 1 1 d . . . . .
H314 H 0.065228 0.623542 0.344985 0.023 Uiso 1 1 calc R U . . .
C315 C 0.0175(3) 0.5533(2) 0.25130(13) 0.0173(6) Uani 1 1 d . . . . .
H315 H -0.027258 0.490864 0.252048 0.021 Uiso 1 1 calc R U . . .
C316 C 0.0300(3) 0.5688(2) 0.19537(13) 0.0157(6) Uani 1 1 d . . . . .
Cs4 Cs 0.38775(2) 0.46920(2) 0.12911(2) 0.01925(6) Uani 1 1 d . . . . .
O401 O 0.2884(2) 0.52703(17) 0.24536(10) 0.0248(5) Uani 1 1 d . . . . .
N401 N 0.5206(2) 0.6710(2) 0.22738(12) 0.0214(6) Uani 1 1 d . . . . .
C401 C 0.4335(3) 0.6896(3) 0.27157(15) 0.0256(8) Uani 1 1 d . . . . .
H40A H 0.369123 0.702159 0.251054 0.031 Uiso 1 1 calc R U . . .
H40B H 0.478343 0.749063 0.307828 0.031 Uiso 1 1 calc R U . . .
O402 O 0.19951(19) 0.31887(17) 0.16446(10) 0.0218(5) Uani 1 1 d . . . . .
N402 N 0.2647(2) 0.2653(2) 0.03135(12) 0.0216(6) Uani 1 1 d . . . . .
C402 C 0.3713(3) 0.6086(3) 0.29499(15) 0.0261(8) Uani 1 1 d . . . . .
H40C H 0.434121 0.590002 0.311500 0.031 Uiso 1 1 calc R U . . .
H40D H 0.325623 0.630992 0.329191 0.031 Uiso 1 1 calc R U . . .
O403 O 0.6291(2) 0.51608(17) 0.20236(10) 0.0234(5) Uani 1 1 d . . . . .
C403 C 0.2301(3) 0.4471(3) 0.26360(15) 0.0259(7) Uani 1 1 d . . . . .
H40E H 0.187959 0.467303 0.299909 0.031 Uiso 1 1 calc R U . . .
H40F H 0.292718 0.424627 0.276134 0.031 Uiso 1 1 calc R U . . .
O404 O 0.5306(2) 0.33998(17) 0.08928(10) 0.0233(5) Uani 1 1 d . . . . .
C404 C 0.1376(3) 0.3654(3) 0.21069(15) 0.0253(7) Uani 1 1 d . . . . .
H40G H 0.082469 0.317724 0.226769 0.030 Uiso 1 1 calc R U . . .
H40H H 0.086534 0.391069 0.191838 0.030 Uiso 1 1 calc R U . . .
O405 O 0.4458(2) 0.64156(17) 0.09085(10) 0.0229(5) Uani 1 1 d . . . . .
C405 C 0.1160(3) 0.2546(3) 0.10878(16) 0.0259(8) Uani 1 1 d . . . . .
H40I H 0.080825 0.291711 0.091548 0.031 Uiso 1 1 calc R U . . .
H40J H 0.047463 0.206092 0.118548 0.031 Uiso 1 1 calc R U . . .
O406 O 0.2751(2) 0.44513(17) 0.00916(10) 0.0241(5) Uani 1 1 d . . . . .
C406 C 0.1818(3) 0.2034(2) 0.06088(16) 0.0260(7) Uani 1 1 d . . . . .
H40K H 0.230322 0.177735 0.081281 0.031 Uiso 1 1 calc R U . . .
H40L H 0.119474 0.147616 0.028042 0.031 Uiso 1 1 calc R U . . .
C407 C 0.6330(3) 0.6755(3) 0.26041(16) 0.0262(8) Uani 1 1 d . . . . .
H40M H 0.610307 0.652083 0.295032 0.031 Uiso 1 1 calc R U . . .
H40N H 0.689332 0.744017 0.278834 0.031 Uiso 1 1 calc R U . . .
C408 C 0.7012(3) 0.6168(3) 0.21969(16) 0.0268(8) Uani 1 1 d . . . . .
H40O H 0.715415 0.633459 0.181945 0.032 Uiso 1 1 calc R U . . .
H40P H 0.782088 0.631797 0.242731 0.032 Uiso 1 1 calc R U . . .
C409 C 0.6960(3) 0.4571(3) 0.17018(15) 0.0242(7) Uani 1 1 d . . . . .
H40Q H 0.762909 0.462877 0.199830 0.029 Uiso 1 1 calc R U . . .
H40R H 0.733757 0.480216 0.137451 0.029 Uiso 1 1 calc R U . . .
C410 C 0.6122(3) 0.3531(3) 0.14109(15) 0.0264(8) Uani 1 1 d . . . . .
H41A H 0.661797 0.311789 0.126968 0.032 Uiso 1 1 calc R U . . .
H41B H 0.563745 0.333100 0.172362 0.032 Uiso 1 1 calc R U . . .
C411 C 0.4597(3) 0.2404(2) 0.05664(16) 0.0254(7) Uani 1 1 d . . . . .
H41C H 0.419162 0.210867 0.086314 0.030 Uiso 1 1 calc R U . . .
H41D H 0.514461 0.206190 0.036922 0.030 Uiso 1 1 calc R U . . .
C412 C 0.3625(3) 0.2287(3) 0.00689(15) 0.0259(7) Uani 1 1 d . . . . .
H41E H 0.403685 0.263269 -0.020330 0.031 Uiso 1 1 calc R U . . .
H41F H 0.323660 0.159188 -0.019186 0.031 Uiso 1 1 calc R U . . .
C413 C 0.5520(3) 0.7402(2) 0.19518(16) 0.0271(8) Uani 1 1 d . . . . .
H41G H 0.627095 0.738242 0.176096 0.033 Uiso 1 1 calc R U . . .
H41H H 0.572107 0.806105 0.226470 0.033 Uiso 1 1 calc R U . . .
C414 C 0.4525(3) 0.7230(3) 0.14487(16) 0.0280(8) Uani 1 1 d . . . . .
H41I H 0.372109 0.710482 0.160570 0.034 Uiso 1 1 calc R U . . .
H41J H 0.471270 0.781293 0.133755 0.034 Uiso 1 1 calc R U . . .
C415 C 0.3434(3) 0.6179(3) 0.04519(15) 0.0239(7) Uani 1 1 d . . . . .
H41K H 0.357237 0.671767 0.029888 0.029 Uiso 1 1 calc R U . . .
H41L H 0.267173 0.609163 0.064645 0.029 Uiso 1 1 calc R U . . .
C416 C 0.3283(3) 0.5261(3) -0.00889(15) 0.0242(7) Uani 1 1 d . . . . .
H41M H 0.274816 0.520433 -0.044758 0.029 Uiso 1 1 calc R U . . .
H41N H 0.409570 0.528011 -0.021749 0.029 Uiso 1 1 calc R U . . .
C417 C 0.2540(3) 0.3553(3) -0.04002(15) 0.0271(8) Uani 1 1 d . . . . .
H41O H 0.333378 0.352423 -0.053377 0.033 Uiso 1 1 calc R U . . .
H41P H 0.201399 0.349968 -0.076116 0.033 Uiso 1 1 calc R U . . .
C418 C 0.1920(3) 0.2722(3) -0.01885(15) 0.0272(8) Uani 1 1 d . . . . .
H41Q H 0.114350 0.277631 -0.004392 0.033 Uiso 1 1 calc R U . . .
H41R H 0.170014 0.211107 -0.055259 0.033 Uiso 1 1 calc R U . . .
C11 C 0.9431(3) 0.9152(3) 0.19359(19) 0.0345(9) Uani 1 1 d . . . . .
C12 C 1.0305(3) 0.9257(3) 0.15362(19) 0.0367(9) Uani 1 1 d . . . . .
H12 H 1.094610 0.901678 0.155131 0.044 Uiso 1 1 calc R U . . .
C13 C 1.0262(4) 0.9702(3) 0.11190(19) 0.0410(10) Uani 1 1 d . . . . .
H13 H 1.087147 0.976721 0.085099 0.049 Uiso 1 1 calc R U . . .
C14 C 0.9334(4) 1.0054(3) 0.10879(19) 0.0415(10) Uani 1 1 d . . . . .
H14 H 0.929921 1.035740 0.079798 0.050 Uiso 1 1 calc R U . . .
C15 C 0.8461(4) 0.9960(3) 0.1483(2) 0.0441(11) Uani 1 1 d . . . . .
H15 H 0.782727 1.020729 0.146810 0.053 Uiso 1 1 calc R U . . .
C16 C 0.8502(4) 0.9508(3) 0.18990(19) 0.0398(10) Uani 1 1 d . . . . .
H16 H 0.788688 0.943958 0.216387 0.048 Uiso 1 1 calc R U . . .
C17 C 0.9460(4) 0.8644(3) 0.2382(2) 0.0481(11) Uani 1 1 d . . . . .
H17A H 0.927746 0.795481 0.214702 0.072 Uiso 1 1 calc R U . . .
H17B H 0.884187 0.871465 0.265966 0.072 Uiso 1 1 calc R U . . .
H17C H 1.027798 0.893049 0.262866 0.072 Uiso 1 1 calc R U . . .

loop_
_atom_site_aniso_label
_atom_site_aniso_U_11
_atom_site_aniso_U_22
_atom_site_aniso_U_33
_atom_site_aniso_U_23
_atom_site_aniso_U_13
_atom_site_aniso_U_12
Cu1 0.0137(2) 0.0126(3) 0.0132(2) 0.0009(2) 0.00248(19) 0.0046(2)
N101 0.0141(12) 0.0127(13) 0.0154(12) 0.0013(10) 0.0022(10) 0.0031(10)
C101 0.0156(14) 0.0223(17) 0.0141(14) 0.0041(13) 0.0028(11) 0.0084(13)
N102 0.0175(13) 0.0158(14) 0.0181(13) 0.0022(11) 0.0022(10) 0.0050(11)
C102 0.0161(15) 0.0178(16) 0.0146(14) 0.0016(12) 0.0012(11) 0.0053(13)
N103 0.0154(12) 0.0121(13) 0.0123(12) 0.0007(10) 0.0010(9) 0.0036(10)
C103 0.0155(14) 0.0160(15) 0.0120(14) 0.0010(12) -0.0007(11) 0.0031(12)
N104 0.0192(13) 0.0132(13) 0.0152(13) 0.0013(10) 0.0007(10) 0.0045(11)
C104 0.0176(15) 0.0224(17) 0.0149(15) 0.0034(13) 0.0029(12) 0.0049(13)
C105 0.0181(15) 0.0212(17) 0.0149(15) 0.0054(13) 0.0002(12) -0.0029(13)
C106 0.0272(17) 0.0171(17) 0.0171(16) 0.0050(13) -0.0024(13) 0.0024(14)
C107 0.0250(16) 0.0180(16) 0.0145(15) 0.0035(13) -0.0005(12) 0.0071(14)
C108 0.0168(15) 0.0171(16) 0.0110(14) 0.0033(12) -0.0015(11) 0.0036(13)
C109 0.0177(15) 0.0149(15) 0.0133(14) 0.0014(12) -0.0002(11) 0.0057(13)
C110 0.0200(15) 0.0155(15) 0.0117(14) 0.0004(12) 0.0005(11) 0.0095(13)
C111 0.0197(15) 0.0182(16) 0.0122(14) 0.0007(12) -0.0006(12) 0.0075(13)
C112 0.0246(17) 0.0198(17) 0.0159(15) -0.0004(13) -0.0019(13) 0.0089(14)
C113 0.0261(17) 0.0273(19) 0.0192(16) -0.0020(14) -0.0014(13) 0.0169(16)
C114 0.0193(17) 0.033(2) 0.0277(18) -0.0006(16) 0.0045(14) 0.0144(16)
C115 0.0199(16) 0.0215(18) 0.0243(17) -0.0009(14) 0.0027(13) 0.0086(14)
C116 0.0175(15) 0.0186(16) 0.0157(15) 0.0006(12) 0.0012(12) 0.0078(13)
Cs2 0.02443(11) 0.01906(11) 0.02078(11) 0.00479(8) 0.00281(8) 0.00843(9)
O201 0.0316(14) 0.0383(16) 0.0274(13) 0.0162(12) 0.0035(11) 0.0143(12)
N201 0.0244(15) 0.0385(19) 0.0270(16) 0.0116(14) 0.0067(12) 0.0124(14)
C201 0.0218(18) 0.049(3) 0.038(2) 0.019(2) 0.0036(16) 0.0123(18)
O202 0.0253(12) 0.0222(13) 0.0149(11) -0.0018(9) -0.0027(9) 0.0049(10)
N202 0.0233(14) 0.0193(15) 0.0162(13) 0.0021(11) -0.0013(11) 0.0047(12)
C202 0.030(2) 0.043(2) 0.034(2) 0.0156(18) 0.0004(16) 0.0154(18)
O203 0.0393(15) 0.0317(16) 0.0476(17) 0.0142(13) 0.0102(13) 0.0204(13)
C203 0.0269(18) 0.033(2) 0.0178(17) 0.0061(15) -0.0049(14) 0.0016(16)
O204 0.0374(14) 0.0215(13) 0.0233(13) 0.0064(10) 0.0006(10) 0.0095(11)
C204 0.0317(19) 0.029(2) 0.0136(16) -0.0020(14) -0.0057(14) 0.0046(16)
O205 0.0286(13) 0.0215(13) 0.0254(13) 0.0037(10) 0.0009(10) 0.0040(11)
C205 0.0309(18) 0.0293(19) 0.0119(15) 0.0041(14) 0.0059(13) 0.0127(16)
O206 0.0327(13) 0.0230(13) 0.0277(13) 0.0097(11) 0.0076(10) 0.0135(11)
C206 0.0253(17) 0.029(2) 0.0199(17) 0.0072(15) 0.0066(13) 0.0070(15)
C207 0.035(2) 0.053(3) 0.028(2) 0.0152(19) 0.0136(16) 0.024(2)
C208 0.043(2) 0.047(3) 0.031(2) 0.0061(19) 0.0097(17) 0.029(2)
C209 0.049(2) 0.026(2) 0.029(2) 0.0030(16) 0.0011(17) 0.0206(19)
C210 0.050(2) 0.0216(19) 0.0239(18) 0.0041(15) -0.0035(16) 0.0140(18)
C211 0.041(2) 0.0221(19) 0.0261(19) 0.0099(15) 0.0064(16) 0.0046(17)
C212 0.0283(19) 0.026(2) 0.0226(18) 0.0057(15) -0.0006(14) -0.0025(16)
C213 0.0254(19) 0.046(3) 0.038(2) 0.025(2) 0.0076(16) 0.0060(18)
C214 0.0286(19) 0.029(2) 0.041(2) 0.0153(18) -0.0024(17) 0.0012(17)
C215 0.044(2) 0.0175(18) 0.0275(19) 0.0016(15) -0.0029(16) 0.0068(17)
C216 0.046(2) 0.0227(19) 0.0261(19) 0.0072(15) 0.0043(16) 0.0151(17)
C217 0.0304(19) 0.038(2) 0.0297(19) 0.0118(17) 0.0094(15) 0.0211(18)
C218 0.0226(17) 0.038(2) 0.0221(17) 0.0101(16) 0.0009(14) 0.0125(16)
Cu3 0.0175(3) 0.0124(3) 0.0079(2) -0.00080(19) 0.00050(19) 0.0049(2)
N301 0.0193(13) 0.0116(13) 0.0113(12) -0.0004(10) -0.0006(10) 0.0036(11)
C301 0.0159(14) 0.0165(15) 0.0112(14) 0.0025(12) 0.0001(11) 0.0064(12)
N302 0.0192(13) 0.0178(14) 0.0100(12) 0.0016(10) 0.0014(10) 0.0077(11)
C302 0.0165(14) 0.0128(15) 0.0133(14) 0.0005(11) 0.0003(11) 0.0054(12)
N303 0.0187(13) 0.0143(13) 0.0085(11) -0.0009(10) 0.0006(9) 0.0069(11)
C303 0.0189(15) 0.0162(15) 0.0115(14) 0.0010(12) 0.0002(11) 0.0068(13)
N304 0.0206(13) 0.0143(13) 0.0103(12) 0.0005(10) 0.0016(10) 0.0061(11)
C304 0.0258(17) 0.0167(16) 0.0121(14) 0.0016(12) -0.0006(12) 0.0065(14)
C305 0.0330(19) 0.0145(16) 0.0193(16) 0.0051(13) 0.0045(14) 0.0042(14)
C306 0.039(2) 0.0121(16) 0.0181(16) -0.0007(13) 0.0001(14) -0.0006(15)
C307 0.0297(18) 0.0179(17) 0.0124(15) 0.0000(13) -0.0001(13) 0.0058(14)
C308 0.0210(15) 0.0176(16) 0.0108(14) 0.0006(12) 0.0019(11) 0.0082(13)
C309 0.0191(15) 0.0130(15) 0.0120(14) 0.0007(11) 0.0013(11) 0.0063(12)
C310 0.0176(15) 0.0182(16) 0.0098(13) -0.0011(12) 0.0014(11) 0.0079(13)
C311 0.0183(15) 0.0196(16) 0.0110(14) 0.0016(12) 0.0021(11) 0.0096(13)
C312 0.0230(16) 0.0139(15) 0.0135(14) -0.0013(12) 0.0019(12) 0.0060(13)
C313 0.0234(16) 0.0229(17) 0.0086(14) -0.0033(12) -0.0008(12) 0.0094(14)
C314 0.0236(16) 0.0255(18) 0.0106(14) 0.0045(13) 0.0046(12) 0.0135(14)
C315 0.0182(15) 0.0179(16) 0.0124(14) 0.0009(12) 0.0019(11) 0.0072(13)
C316 0.0180(15) 0.0189(16) 0.0078(13) -0.0004(11) 0.0011(11) 0.0089(13)
Cs4 0.02226(10) 0.01772(10) 0.01424(10) 0.00135(8) 0.00088(7) 0.00748(8)
O401 0.0286(13) 0.0247(13) 0.0162(11) 0.0014(10) 0.0028(9) 0.0099(11)
N401 0.0236(14) 0.0189(14) 0.0161(13) -0.0009(11) -0.0003(11) 0.0081(12)
C401 0.0306(18) 0.0240(18) 0.0171(16) -0.0014(14) 0.0010(13) 0.0128(16)
O402 0.0205(11) 0.0247(13) 0.0181(11) 0.0037(10) 0.0039(9) 0.0096(10)
N402 0.0229(14) 0.0196(15) 0.0187(14) 0.0027(11) 0.0013(11) 0.0075(12)
C402 0.0285(18) 0.0282(19) 0.0176(16) 0.0006(14) 0.0005(13) 0.0133(16)
O403 0.0196(11) 0.0245(13) 0.0223(12) 0.0026(10) 0.0035(9) 0.0091(10)
C403 0.0310(19) 0.031(2) 0.0196(17) 0.0095(15) 0.0094(14) 0.0153(16)
O404 0.0268(12) 0.0220(13) 0.0197(12) 0.0040(10) -0.0008(9) 0.0109(10)
C404 0.0244(17) 0.0251(19) 0.0243(17) 0.0043(14) 0.0057(13) 0.0110(15)
O405 0.0237(12) 0.0230(13) 0.0206(12) 0.0035(10) 0.0019(9) 0.0111(10)
C405 0.0189(16) 0.0222(18) 0.0262(18) 0.0016(14) 0.0000(13) 0.0019(14)
O406 0.0286(13) 0.0214(13) 0.0153(11) 0.0019(10) 0.0008(9) 0.0053(11)
C406 0.0309(19) 0.0191(18) 0.0214(17) 0.0025(14) 0.0021(14) 0.0061(15)
C407 0.0244(17) 0.0258(19) 0.0206(17) 0.0008(14) -0.0012(13) 0.0070(15)
C408 0.0221(17) 0.029(2) 0.0232(17) 0.0039(15) 0.0005(13) 0.0076(15)
C409 0.0237(17) 0.033(2) 0.0189(16) 0.0069(14) 0.0031(13) 0.0170(16)
C410 0.0288(18) 0.034(2) 0.0185(16) 0.0064(15) 0.0010(14) 0.0164(16)
C411 0.0300(18) 0.0182(17) 0.0250(18) 0.0017(14) 0.0015(14) 0.0113(15)
C412 0.0269(18) 0.0230(18) 0.0214(17) 0.0005(14) 0.0036(14) 0.0090(15)
C413 0.035(2) 0.0158(17) 0.0238(18) 0.0014(14) 0.0031(14) 0.0072(15)
C414 0.041(2) 0.0205(18) 0.0248(18) 0.0052(14) 0.0050(15) 0.0169(17)
C415 0.0239(17) 0.0288(19) 0.0227(17) 0.0108(15) 0.0023(13) 0.0124(15)
C416 0.0277(18) 0.0270(19) 0.0186(16) 0.0100(14) 0.0027(13) 0.0091(15)
C417 0.0344(19) 0.0277(19) 0.0139(16) 0.0008(14) -0.0023(14) 0.0119(16)
C418 0.0290(18) 0.0242(19) 0.0198(17) 0.0018(14) -0.0047(14) 0.0055(15)
C11 0.032(2) 0.023(2) 0.038(2) 0.0004(16) -0.0035(17) 0.0068(16)
C12 0.028(2) 0.032(2) 0.041(2) 0.0040(18) -0.0009(17) 0.0086(17)
C13 0.033(2) 0.029(2) 0.039(2) -0.0016(18) -0.0008(17) -0.0020(18)
C14 0.056(3) 0.019(2) 0.037(2) 0.0014(17) -0.005(2) 0.0060(19)
C15 0.054(3) 0.032(2) 0.045(3) 0.0013(19) 0.002(2) 0.027(2)
C16 0.041(2) 0.035(2) 0.037(2) 0.0009(18) 0.0050(18) 0.019(2)
C17 0.039(2) 0.041(3) 0.058(3) 0.019(2) -0.006(2) 0.006(2)

loop_
_atom_type_symbol
_atom_type_description
_atom_type_scat_dispersion_real
_atom_type_scat_dispersion_imag
_atom_type_scat_source
C C 0.0033 0.0016 'International Tables Vol C Tables 4.2.6.8 and 6.1.1.4'
H H 0.0000 0.0000 'International Tables Vol C Tables 4.2.6.8 and 6.1.1.4'
Cs Cs -0.3680 2.1192 'International Tables Vol C Tables 4.2.6.8 and 6.1.1.4'
Cu Cu 0.3201 1.2651 'International Tables Vol C Tables 4.2.6.8 and 6.1.1.4'
N N 0.0061 0.0033 'International Tables Vol C Tables 4.2.6.8 and 6.1.1.4'
O O 0.0106 0.0060 'International Tables Vol C Tables 4.2.6.8 and 6.1.1.4'

loop_
_exptl_crystal_face_index_h
_exptl_crystal_face_index_k
_exptl_crystal_face_index_l
_exptl_crystal_face_perp_dist
14 -17 -2 0.1708
-14 15 -16 0.1470
12 -19 8 0.1423
-7 22 -8 0.1428
9 -21 13 0.1291
-1 21 -11 0.1311
-10 16 -24 0.1387
5 -22 17 0.1157
1 19 -20 0.1094
0 -20 22 0.1074
9 9 -24 0.1295
1 5 -32 0.1764
-14 -1 15 0.1343
-14 16 -1 0.1434
-2 -16 -7 0.1966
-11 5 -21 0.2000
-5 -18 13 0.1180
3 19 -17 0.1131
-6 -15 22 0.1098
-10 -12 13 0.1255
-2 15 -30 0.1308
6 15 -22 0.1147
-3 -15 26 0.1244
-11 -8 19 0.1193
11 8 -19 0.1367
12 -5 21 0.3763
0 0 1 0.2921

loop_
_geom_angle_atom_site_label_1
_geom_angle_atom_site_label_2
_geom_angle_atom_site_label_3
_geom_angle
_geom_angle_site_symmetry_1
_geom_angle_site_symmetry_3
_geom_angle_publ_flag
N101 Cu1 N101 180.0 . 2_676 ?
N101 Cu1 N103 90.16(10) . . ?
N101 Cu1 N103 89.84(10) 2_676 . ?
N101 Cu1 N103 89.84(10) . 2_676 ?
N101 Cu1 N103 90.16(10) 2_676 2_676 ?
N103 Cu1 N103 180.0 2_676 . ?
C101 N101 Cu1 125.9(2) . . ?
C101 N101 C110 108.2(2) . 2_676 ?
C110 N101 Cu1 125.8(2) 2_676 . ?
N101 C101 C116 108.9(3) . 2_676 ?
N102 C101 N101 128.8(3) . . ?
N102 C101 C116 122.3(3) . 2_676 ?
C101 N102 C102 122.1(3) . . ?
N102 C102 N103 127.2(3) . . ?
N102 C102 C103 123.2(3) . . ?
N103 C102 C103 109.6(3) . . ?
C102 N103 Cu1 125.9(2) . . ?
C102 N103 C109 107.5(3) . . ?
C109 N103 Cu1 126.5(2) . . ?
C102 C103 C104 133.1(3) . . ?
C102 C103 C108 106.8(3) . . ?
C104 C103 C108 120.1(3) . . ?
C109 N104 Cs2 74.14(16) . . ?
C110 N104 C109 121.7(3) . . ?
C110 N104 Cs2 109.90(18) . . ?
C103 C104 H104 120.5 . . ?
C105 C104 C103 119.1(3) . . ?
C105 C104 H104 120.5 . . ?
C104 C105 H105 119.6 . . ?
C104 C105 C106 120.8(3) . . ?
C106 C105 H105 119.6 . . ?
C105 C106 H106 119.4 . . ?
C107 C106 C105 121.2(3) . . ?
C107 C106 H106 119.4 . . ?
C106 C107 H107 120.6 . . ?
C106 C107 C108 118.8(3) . . ?
C106 C107 Cs2 117.3(2) . . ?
C108 C107 H107 120.6 . . ?
C108 C107 Cs2 68.52(16) . . ?
Cs2 C107 H107 84.8 . . ?
C103 C108 Cs2 106.75(18) . . ?
C107 C108 C103 119.9(3) . . ?
C107 C108 Cs2 89.17(18) . . ?
C109 C108 C103 106.4(3) . . ?
C109 C108 C107 133.6(3) . . ?
C109 C108 Cs2 74.55(16) . . ?
N103 C109 C108 109.6(3) . . ?
N103 C109 Cs2 104.42(18) . . ?
N104 C109 N103 126.8(3) . . ?
N104 C109 C108 123.5(3) . . ?
N104 C109 Cs2 82.75(17) . . ?
C108 C109 Cs2 81.67(17) . . ?
N101 C110 C111 108.4(3) 2_676 . ?
N104 C110 N101 129.2(3) . 2_676 ?
N104 C110 C111 122.3(3) . . ?
C112 C111 C110 131.8(3) . . ?
C116 C111 C110 107.4(3) . . ?
C116 C111 C112 120.7(3) . . ?
C111 C112 H112 121.1 . . ?
C113 C112 C111 117.8(3) . . ?
C113 C112 H112 121.1 . . ?
C112 C113 H113 119.3 . . ?
C112 C113 C114 121.3(3) . . ?
C114 C113 H113 119.3 . . ?
C113 C114 H114 119.6 . . ?
C113 C114 C115 120.8(3) . . ?
C115 C114 H114 119.6 . . ?
C114 C115 H115 121.2 . . ?
C116 C115 C114 117.6(3) . . ?
C116 C115 H115 121.2 . . ?
C111 C116 C101 107.0(3) . 2_676 ?
C111 C116 C115 121.7(3) . . ?
C115 C116 C101 131.3(3) . 2_676 ?
O203 Cs2 O204 56.58(7) . . ?
O203 Cs2 O205 114.44(7) . . ?
O205 Cs2 O204 148.03(6) . . ?
O206 Cs2 O203 148.30(7) . . ?
O206 Cs2 O204 112.41(7) . . ?
O206 Cs2 O205 56.98(7) . . ?
C202 O201 C203 111.6(3) . . ?
C201 N201 Cs2 134.8(2) . . ?
C207 N201 Cs2 91.1(2) . . ?
C207 N201 C201 112.1(3) . . ?
C207 N201 C213 110.7(3) . . ?
C213 N201 Cs2 94.08(19) . . ?
C213 N201 C201 111.3(3) . . ?
N201 C201 H20A 108.9 . . ?
N201 C201 H20B 108.9 . . ?
N201 C201 C202 113.5(3) . . ?
H20A C201 H20B 107.7 . . ?
C202 C201 H20A 108.9 . . ?
C202 C201 H20B 108.9 . . ?
C205 O202 C204 110.8(3) . . ?
C206 N202 Cs2 132.76(19) . . ?
C212 N202 Cs2 97.28(19) . . ?
C212 N202 C206 111.6(3) . . ?
C218 N202 Cs2 88.84(19) . . ?
C218 N202 C206 112.7(3) . . ?
C218 N202 C212 110.8(3) . . ?
O201 C202 C201 108.5(3) . . ?
O201 C202 H20C 110.0 . . ?
O201 C202 H20D 110.0 . . ?
C201 C202 H20C 110.0 . . ?
C201 C202 H20D 110.0 . . ?
H20C C202 H20D 108.4 . . ?
C208 O203 Cs2 121.5(2) . . ?
C208 O203 C209 116.3(3) . . ?
C209 O203 Cs2 120.9(2) . . ?
O201 C203 H20E 110.1 . . ?
O201 C203 H20F 110.1 . . ?
O201 C203 C204 108.2(3) . . ?
H20E C203 H20F 108.4 . . ?
C204 C203 H20E 110.1 . . ?
C204 C203 H20F 110.1 . . ?
C210 O204 Cs2 110.5(2) . . ?
C210 O204 C211 111.6(3) . . ?
C211 O204 Cs2 114.74(19) . . ?
O202 C204 C203 110.0(3) . . ?
O202 C204 H20G 109.7 . . ?
O202 C204 H20H 109.7 . . ?
C203 C204 H20G 109.7 . . ?
C203 C204 H20H 109.7 . . ?
H20G C204 H20H 108.2 . . ?
C214 O205 Cs2 117.1(2) . . ?
C214 O205 C215 112.5(3) . . ?
C215 O205 Cs2 117.4(2) . . ?
O202 C205 H20I 109.8 . . ?
O202 C205 H20J 109.8 . . ?
O202 C205 C206 109.2(3) . . ?
H20I C205 H20J 108.3 . . ?
C206 C205 H20I 109.8 . . ?
C206 C205 H20J 109.8 . . ?
C216 O206 Cs2 118.1(2) . . ?
C216 O206 C217 113.9(3) . . ?
C217 O206 Cs2 117.9(2) . . ?
N202 C206 C205 113.3(3) . . ?
N202 C206 H20K 108.9 . . ?
N202 C206 H20L 108.9 . . ?
C205 C206 H20K 108.9 . . ?
C205 C206 H20L 108.9 . . ?
H20K C206 H20L 107.7 . . ?
Cs2 C207 H20M 162.7 . . ?
Cs2 C207 H20N 62.7 . . ?
N201 C207 Cs2 64.73(17) . . ?
N201 C207 H20M 108.5 . . ?
N201 C207 H20N 108.5 . . ?
N201 C207 C208 115.0(3) . . ?
H20M C207 H20N 107.5 . . ?
C208 C207 Cs2 88.6(2) . . ?
C208 C207 H20M 108.5 . . ?
C208 C207 H20N 108.5 . . ?
Cs2 C208 H20O 119.4 . . ?
Cs2 C208 H20P 129.7 . . ?
O203 C208 Cs2 40.18(17) . . ?
O203 C208 C207 108.2(3) . . ?
O203 C208 H20O 110.1 . . ?
O203 C208 H20P 110.1 . . ?
C207 C208 Cs2 68.4(2) . . ?
C207 C208 H20O 110.1 . . ?
C207 C208 H20P 110.1 . . ?
H20O C208 H20P 108.4 . . ?
Cs2 C209 H20Q 146.4 . . ?
Cs2 C209 H20R 99.4 . . ?
O203 C209 Cs2 40.61(16) . . ?
O203 C209 H20Q 109.9 . . ?
O203 C209 H20R 109.9 . . ?
O203 C209 C210 108.7(3) . . ?
H20Q C209 H20R 108.3 . . ?
C210 C209 Cs2 76.5(2) . . ?
C210 C209 H20Q 109.9 . . ?
C210 C209 H20R 109.9 . . ?
Cs2 C210 H21A 158.6 . . ?
Cs2 C210 H21B 84.3 . . ?
O204 C210 Cs2 48.95(17) . . ?
O204 C210 C209 109.8(3) . . ?
O204 C210 H21A 109.7 . . ?
O204 C210 H21B 109.7 . . ?
C209 C210 Cs2 80.9(2) . . ?
C209 C210 H21A 109.7 . . ?
C209 C210 H21B 109.7 . . ?
H21A C210 H21B 108.2 . . ?
Cs2 C211 H21C 98.8 . . ?
Cs2 C211 H21D 149.5 . . ?
O204 C211 Cs2 45.66(15) . . ?
O204 C211 H21C 109.7 . . ?
O204 C211 H21D 109.7 . . ?
O204 C211 C212 109.7(3) . . ?
H21C C211 H21D 108.2 . . ?
C212 C211 Cs2 72.7(2) . . ?
C212 C211 H21C 109.7 . . ?
C212 C211 H21D 109.7 . . ?
Cs2 C212 H21E 70.8 . . ?
Cs2 C212 H21F 165.7 . . ?
N202 C212 Cs2 59.69(17) . . ?
N202 C212 C211 112.9(3) . . ?
N202 C212 H21E 109.0 . . ?
N202 C212 H21F 109.0 . . ?
C211 C212 Cs2 84.5(2) . . ?
C211 C212 H21E 109.0 . . ?
C211 C212 H21F 109.0 . . ?
H21E C212 H21F 107.8 . . ?
Cs2 C213 H21G 69.2 . . ?
Cs2 C213 H21H 167.1 . . ?
N201 C213 Cs2 62.31(17) . . ?
N201 C213 H21G 108.7 . . ?
N201 C213 H21H 108.7 . . ?
N201 C213 C214 114.3(3) . . ?
H21G C213 H21H 107.6 . . ?
C214 C213 Cs2 84.0(2) . . ?
C214 C213 H21G 108.7 . . ?
C214 C213 H21H 108.7 . . ?
Cs2 C214 H21I 102.9 . . ?
Cs2 C214 H21J 145.4 . . ?
O205 C214 Cs2 43.56(16) . . ?
O205 C214 C213 110.0(3) . . ?
O205 C214 H21I 109.7 . . ?
O205 C214 H21J 109.7 . . ?
C213 C214 Cs2 72.6(2) . . ?
C213 C214 H21I 109.7 . . ?
C213 C214 H21J 109.7 . . ?
H21I C214 H21J 108.2 . . ?
Cs2 C215 H21K 150.3 . . ?
Cs2 C215 H21L 95.3 . . ?
O205 C215 Cs2 43.29(16) . . ?
O205 C215 H21K 109.7 . . ?
O205 C215 H21L 109.7 . . ?
O205 C215 C216 110.0(3) . . ?
H21K C215 H21L 108.2 . . ?
C216 C215 Cs2 77.78(19) . . ?
C216 C215 H21K 109.7 . . ?
C216 C215 H21L 109.7 . . ?
Cs2 C216 H21M 151.2 . . ?
Cs2 C216 H21N 92.7 . . ?
O206 C216 Cs2 42.62(15) . . ?
O206 C216 C215 108.8(3) . . ?
O206 C216 H21M 109.9 . . ?
O206 C216 H21N 109.9 . . ?
C215 C216 Cs2 79.46(19) . . ?
C215 C216 H21M 109.9 . . ?
C215 C216 H21N 109.9 . . ?
H21M C216 H21N 108.3 . . ?
Cs2 C217 H21O 112.1 . . ?
Cs2 C217 H21P 137.4 . . ?
O206 C217 Cs2 42.78(15) . . ?
O206 C217 H21O 109.9 . . ?
O206 C217 H21P 109.9 . . ?
O206 C217 C218 108.8(3) . . ?
H21O C217 H21P 108.3 . . ?
C218 C217 Cs2 68.24(18) . . ?
C218 C217 H21O 109.9 . . ?
C218 C217 H21P 109.9 . . ?
Cs2 C218 H21Q 162.6 . . ?
Cs2 C218 H21R 61.0 . . ?
N202 C218 Cs2 66.60(17) . . ?
N202 C218 C217 114.9(3) . . ?
N202 C218 H21Q 108.5 . . ?
N202 C218 H21R 108.5 . . ?
C217 C218 Cs2 88.26(19) . . ?
C217 C218 H21Q 108.5 . . ?
C217 C218 H21R 108.5 . . ?
H21Q C218 H21R 107.5 . . ?
N301 Cu3 N301 180.0 . 2_565 ?
N301 Cu3 N303 90.31(10) . . ?
N301 Cu3 N303 90.31(10) 2_565 2_565 ?
N301 Cu3 N303 89.69(10) 2_565 . ?
N301 Cu3 N303 89.69(10) . 2_565 ?
N303 Cu3 N303 180.0 2_565 . ?
C301 N301 Cu3 125.4(2) . . ?
C301 N301 C310 108.9(2) . 2_565 ?
C310 N301 Cu3 125.4(2) 2_565 . ?
N301 C301 C316 108.5(3) . 2_565 ?
N302 C301 N301 129.5(3) . . ?
N302 C301 C316 122.0(3) . 2_565 ?
C301 N302 C302 121.5(3) . . ?
N302 C302 C303 122.6(3) . . ?
N303 C302 N302 127.6(3) . . ?
N303 C302 C303 109.8(2) . . ?
C302 N303 Cu3 125.54(19) . . ?
C302 N303 C309 107.6(3) . . ?
C309 N303 Cu3 126.7(2) . . ?
C302 C303 C308 106.3(3) . . ?
C304 C303 C302 133.6(3) . . ?
C304 C303 C308 120.1(3) . . ?
C310 N304 C309 121.6(3) . . ?
C303 C304 H304 120.4 . . ?
C305 C304 C303 119.2(3) . . ?
C305 C304 H304 120.4 . . ?
C304 C305 H305 119.7 . . ?
C304 C305 C306 120.6(3) . . ?
C306 C305 H305 119.7 . . ?
C305 C306 H306 119.3 . . ?
C307 C306 C305 121.4(3) . . ?
C307 C306 H306 119.3 . . ?
C306 C307 H307 120.4 . . ?
C306 C307 C308 119.2(3) . . ?
C308 C307 H307 120.4 . . ?
C307 C308 C303 119.4(3) . . ?
C309 C308 C303 106.3(3) . . ?
C309 C308 C307 134.1(3) . . ?
N303 C309 C308 109.9(3) . . ?
N304 C309 N303 126.7(3) . . ?
N304 C309 C308 123.3(3) . . ?
N301 C310 C311 108.0(3) 2_565 . ?
N304 C310 N301 129.7(3) . 2_565 ?
N304 C310 C311 122.3(3) . . ?
C312 C311 C310 131.6(3) . . ?
C316 C311 C310 107.6(3) . . ?
C316 C311 C312 120.8(3) . . ?
C311 C312 H312 121.2 . . ?
C313 C312 C311 117.7(3) . . ?
C313 C312 H312 121.2 . . ?
C312 C313 H313 119.3 . . ?
C312 C313 C314 121.3(3) . . ?
C314 C313 H313 119.3 . . ?
C313 C314 H314 119.5 . . ?
C315 C314 C313 121.0(3) . . ?
C315 C314 H314 119.5 . . ?
C314 C315 H315 121.1 . . ?
C316 C315 C314 117.8(3) . . ?
C316 C315 H315 121.1 . . ?
C311 C316 C301 107.0(3) . 2_565 ?
C311 C316 C315 121.4(3) . . ?
C315 C316 C301 131.6(3) . 2_565 ?
O401 Cs4 O402 60.47(6) . . ?
O401 Cs4 O403 89.35(6) . . ?
O401 Cs4 O404 129.50(6) . . ?
O401 Cs4 O405 103.45(6) . . ?
O402 Cs4 O403 106.89(6) . . ?
O402 Cs4 O405 147.52(6) . . ?
O403 Cs4 O405 100.47(6) . . ?
O404 Cs4 O402 89.93(6) . . ?
O404 Cs4 O403 59.31(6) . . ?
O404 Cs4 O405 119.46(6) . . ?
O406 Cs4 O401 124.50(6) . . ?
O406 Cs4 O402 103.12(6) . . ?
O406 Cs4 O403 143.09(7) . . ?
O406 Cs4 O404 100.26(6) . . ?
O406 Cs4 O405 60.83(6) . . ?
C402 O401 Cs4 115.55(19) . . ?
C403 O401 Cs4 111.59(18) . . ?
C403 O401 C402 112.7(3) . . ?
C401 N401 Cs4 106.65(18) . . ?
C407 N401 Cs4 110.95(19) . . ?
C407 N401 C401 110.1(3) . . ?
C413 N401 Cs4 107.51(18) . . ?
C413 N401 C401 111.3(3) . . ?
C413 N401 C407 110.3(3) . . ?
Cs4 C401 H40A 89.2 . . ?
Cs4 C401 H40B 158.0 . . ?
N401 C401 Cs4 51.24(14) . . ?
N401 C401 H40A 108.5 . . ?
N401 C401 H40B 108.5 . . ?
N401 C401 C402 115.1(3) . . ?
H40A C401 H40B 107.5 . . ?
C402 C401 Cs4 78.33(17) . . ?
C402 C401 H40A 108.5 . . ?
C402 C401 H40B 108.5 . . ?
C404 O402 Cs4 108.75(19) . . ?
C404 O402 C405 110.9(2) . . ?
C405 O402 Cs4 106.16(19) . . ?
C406 N402 Cs4 108.60(18) . . ?
C406 N402 C412 111.8(3) . . ?
C406 N402 C418 109.5(3) . . ?
C412 N402 Cs4 108.21(18) . . ?
C418 N402 Cs4 107.89(19) . . ?
C418 N402 C412 110.7(3) . . ?
Cs4 C402 H40C 92.6 . . ?
Cs4 C402 H40D 152.5 . . ?
O401 C402 Cs4 44.42(14) . . ?
O401 C402 C401 109.7(3) . . ?
O401 C402 H40C 109.7 . . ?
O401 C402 H40D 109.7 . . ?
C401 C402 Cs4 78.46(17) . . ?
C401 C402 H40C 109.7 . . ?
C401 C402 H40D 109.7 . . ?
H40C C402 H40D 108.2 . . ?
C408 O403 Cs4 109.97(18) . . ?
C408 O403 C409 111.2(3) . . ?
C409 O403 Cs4 112.85(17) . . ?
Cs4 C403 H40E 156.2 . . ?
Cs4 C403 H40F 88.7 . . ?
O401 C403 Cs4 47.45(14) . . ?
O401 C403 H40E 109.6 . . ?
O401 C403 H40F 109.6 . . ?
O401 C403 C404 110.5(3) . . ?
H40E C403 H40F 108.1 . . ?
C404 C403 Cs4 79.00(19) . . ?
C404 C403 H40E 109.6 . . ?
C404 C403 H40F 109.6 . . ?
C410 O404 Cs4 110.26(18) . . ?
C411 O404 Cs4 115.54(17) . . ?
C411 O404 C410 111.4(3) . . ?
Cs4 C404 H40G 158.5 . . ?
Cs4 C404 H40H 87.4 . . ?
O402 C404 Cs4 49.79(16) . . ?
O402 C404 C403 110.2(3) . . ?
O402 C404 H40G 109.6 . . ?
O402 C404 H40H 109.6 . . ?
C403 C404 Cs4 77.40(19) . . ?
C403 C404 H40G 109.6 . . ?
C403 C404 H40H 109.6 . . ?
H40G C404 H40H 108.1 . . ?
C414 O405 Cs4 107.64(19) . . ?
C414 O405 C415 110.5(2) . . ?
C415 O405 Cs4 105.18(18) . . ?
Cs4 C405 H40I 78.7 . . ?
Cs4 C405 H40J 160.9 . . ?
O402 C405 Cs4 51.74(15) . . ?
O402 C405 H40I 109.6 . . ?
O402 C405 H40J 109.6 . . ?
O402 C405 C406 110.4(3) . . ?
H40I C405 H40J 108.1 . . ?
C406 C405 Cs4 83.74(19) . . ?
C406 C405 H40I 109.6 . . ?
C406 C405 H40J 109.6 . . ?
C416 O406 Cs4 113.59(17) . . ?
C416 O406 C417 112.9(3) . . ?
C417 O406 Cs4 116.63(19) . . ?
Cs4 C406 H40K 98.2 . . ?
Cs4 C406 H40L 151.5 . . ?
N402 C406 Cs4 49.83(15) . . ?
N402 C406 C405 114.3(3) . . ?
N402 C406 H40K 108.7 . . ?
N402 C406 H40L 108.7 . . ?
C405 C406 Cs4 72.89(18) . . ?
C405 C406 H40K 108.7 . . ?
C405 C406 H40L 108.7 . . ?
H40K C406 H40L 107.6 . . ?
Cs4 C407 H40M 98.9 . . ?
Cs4 C407 H40N 150.2 . . ?
N401 C407 Cs4 48.05(15) . . ?
N401 C407 H40M 108.7 . . ?
N401 C407 H40N 108.7 . . ?
N401 C407 C408 114.3(3) . . ?
H40M C407 H40N 107.6 . . ?
C408 C407 Cs4 74.29(17) . . ?
C408 C407 H40M 108.7 . . ?
C408 C407 H40N 108.7 . . ?
Cs4 C408 H40O 81.9 . . ?
Cs4 C408 H40P 158.7 . . ?
O403 C408 Cs4 48.91(14) . . ?
O403 C408 C407 109.0(3) . . ?
O403 C408 H40O 109.9 . . ?
O403 C408 H40P 109.9 . . ?
C407 C408 Cs4 82.67(18) . . ?
C407 C408 H40O 109.9 . . ?
C407 C408 H40P 109.9 . . ?
H40O C408 H40P 108.3 . . ?
Cs4 C409 H40Q 153.2 . . ?
Cs4 C409 H40R 93.9 . . ?
O403 C409 Cs4 46.70(13) . . ?
O403 C409 H40Q 109.5 . . ?
O403 C409 H40R 109.5 . . ?
O403 C409 C410 110.7(3) . . ?
H40Q C409 H40R 108.1 . . ?
C410 C409 Cs4 75.85(17) . . ?
C410 C409 H40Q 109.5 . . ?
C410 C409 H40R 109.5 . . ?
Cs4 C410 H41A 158.1 . . ?
Cs4 C410 H41B 84.9 . . ?
O404 C410 Cs4 48.59(14) . . ?
O404 C410 C409 110.4(3) . . ?
O404 C410 H41A 109.6 . . ?
O404 C410 H41B 109.6 . . ?
C409 C410 Cs4 81.12(18) . . ?
C409 C410 H41A 109.6 . . ?
C409 C410 H41B 109.6 . . ?
H41A C410 H41B 108.1 . . ?
Cs4 C411 H41C 93.6 . . ?
Cs4 C411 H41D 152.1 . . ?
O404 C411 Cs4 44.77(14) . . ?
O404 C411 H41C 109.5 . . ?
O404 C411 H41D 109.5 . . ?
O404 C411 C412 110.6(3) . . ?
H41C C411 H41D 108.1 . . ?
C412 C411 Cs4 77.99(17) . . ?
C412 C411 H41C 109.5 . . ?
C412 C411 H41D 109.5 . . ?
Cs4 C412 H41E 89.5 . . ?
Cs4 C412 H41F 157.1 . . ?
N402 C412 Cs4 50.04(14) . . ?
N402 C412 C411 114.6(3) . . ?
N402 C412 H41E 108.6 . . ?
N402 C412 H41F 108.6 . . ?
C411 C412 Cs4 78.92(17) . . ?
C411 C412 H41E 108.6 . . ?
C411 C412 H41F 108.6 . . ?
H41E C412 H41F 107.6 . . ?
Cs4 C413 H41G 94.2 . . ?
Cs4 C413 H41H 154.7 . . ?
N401 C413 Cs4 50.72(14) . . ?
N401 C413 H41G 108.5 . . ?
N401 C413 H41H 108.5 . . ?
N401 C413 C414 115.3(3) . . ?
H41G C413 H41H 107.5 . . ?
C414 C413 Cs4 75.39(18) . . ?
C414 C413 H41G 108.5 . . ?
C414 C413 H41H 108.5 . . ?
Cs4 C414 H41I 82.0 . . ?
Cs4 C414 H41J 160.3 . . ?
O405 C414 Cs4 50.64(15) . . ?
O405 C414 C413 109.8(3) . . ?
O405 C414 H41I 109.7 . . ?
O405 C414 H41J 109.7 . . ?
C413 C414 Cs4 81.16(19) . . ?
C413 C414 H41I 109.7 . . ?
C413 C414 H41J 109.7 . . ?
H41I C414 H41J 108.2 . . ?
Cs4 C415 H41K 161.9 . . ?
Cs4 C415 H41L 81.9 . . ?
O405 C415 Cs4 52.42(15) . . ?
O405 C415 H41K 109.5 . . ?
O405 C415 H41L 109.5 . . ?
O405 C415 C416 110.6(3) . . ?
H41K C415 H41L 108.1 . . ?
C416 C415 Cs4 79.90(19) . . ?
C416 C415 H41K 109.5 . . ?
C416 C415 H41L 109.5 . . ?
Cs4 C416 H41M 153.3 . . ?
Cs4 C416 H41N 93.0 . . ?
O406 C416 Cs4 45.83(13) . . ?
O406 C416 C415 109.4(3) . . ?
O406 C416 H41M 109.8 . . ?
O406 C416 H41N 109.8 . . ?
C415 C416 Cs4 76.36(18) . . ?
C415 C416 H41M 109.8 . . ?
C415 C416 H41N 109.8 . . ?
H41M C416 H41N 108.2 . . ?
Cs4 C417 H41O 92.6 . . ?
Cs4 C417 H41P 151.7 . . ?
O406 C417 Cs4 43.55(14) . . ?
O406 C417 H41O 109.6 . . ?
O406 C417 H41P 109.6 . . ?
O406 C417 C418 110.3(3) . . ?
H41O C417 H41P 108.1 . . ?
C418 C417 Cs4 79.81(17) . . ?
C418 C417 H41O 109.6 . . ?
C418 C417 H41P 109.6 . . ?
Cs4 C418 H41Q 93.0 . . ?
Cs4 C418 H41R 155.2 . . ?
N402 C418 Cs4 50.29(15) . . ?
N402 C418 C417 115.9(3) . . ?
N402 C418 H41Q 108.3 . . ?
N402 C418 H41R 108.3 . . ?
C417 C418 Cs4 77.16(17) . . ?
C417 C418 H41Q 108.3 . . ?
C417 C418 H41R 108.3 . . ?
H41Q C418 H41R 107.4 . . ?
C12 C11 C16 117.8(4) . . ?
C12 C11 C17 121.4(4) . . ?
C16 C11 C17 120.8(4) . . ?
C11 C12 H12 119.3 . . ?
C13 C12 C11 121.4(4) . . ?
C13 C12 H12 119.3 . . ?
C12 C13 H13 119.9 . . ?
C12 C13 C14 120.3(4) . . ?
C14 C13 H13 119.9 . . ?
C13 C14 H14 120.4 . . ?
C15 C14 C13 119.2(4) . . ?
C15 C14 H14 120.4 . . ?
C14 C15 H15 119.8 . . ?
C14 C15 C16 120.5(4) . . ?
C16 C15 H15 119.8 . . ?
C11 C16 H16 119.5 . . ?
C15 C16 C11 120.9(4) . . ?
C15 C16 H16 119.5 . . ?
C11 C17 H17A 109.5 . . ?
C11 C17 H17B 109.5 . . ?
C11 C17 H17C 109.5 . . ?
H17A C17 H17B 109.5 . . ?
H17A C17 H17C 109.5 . . ?
H17B C17 H17C 109.5 . . ?

loop_
_geom_bond_atom_site_label_1
_geom_bond_atom_site_label_2
_geom_bond_distance
_geom_bond_site_symmetry_2
_geom_bond_publ_flag
Cu1 N101 1.957(2) . ?
Cu1 N101 1.957(2) 2_676 ?
Cu1 N103 1.958(3) . ?
Cu1 N103 1.958(3) 2_676 ?
N101 C101 1.387(4) . ?
N101 C110 1.393(4) 2_676 ?
C101 N102 1.298(4) . ?
C101 C116 1.470(4) 2_676 ?
N102 C102 1.374(4) . ?
C102 N103 1.382(4) . ?
C102 C103 1.409(4) . ?
N103 C109 1.388(4) . ?
C103 C104 1.413(4) . ?
C103 C108 1.426(4) . ?
N104 C109 1.375(4) . ?
N104 C110 1.299(4) . ?
N104 Cs2 3.476(3) . ?
C104 H104 0.9500 . ?
C104 C105 1.374(5) . ?
C105 H105 0.9500 . ?
C105 C106 1.421(5) . ?
C106 H106 0.9500 . ?
C106 C107 1.378(5) . ?
C107 H107 0.9500 . ?
C107 C108 1.412(4) . ?
C107 Cs2 3.718(3) . ?
C108 C109 1.410(4) . ?
C108 Cs2 3.460(3) . ?
C109 Cs2 3.371(3) . ?
C110 C111 1.470(4) . ?
C111 C112 1.394(4) . ?
C111 C116 1.384(4) . ?
C112 H112 0.9500 . ?
C112 C113 1.386(5) . ?
C113 H113 0.9500 . ?
C113 C114 1.392(5) . ?
C114 H114 0.9500 . ?
C114 C115 1.394(5) . ?
C115 H115 0.9500 . ?
C115 C116 1.386(4) . ?
Cs2 O203 2.923(3) . ?
Cs2 O204 3.057(3) . ?
Cs2 O205 2.952(2) . ?
Cs2 O206 2.919(2) . ?
O201 C202 1.412(4) . ?
O201 C203 1.418(4) . ?
N201 C201 1.471(4) . ?
N201 C207 1.468(5) . ?
N201 C213 1.469(5) . ?
C201 H20A 0.9900 . ?
C201 H20B 0.9900 . ?
C201 C202 1.513(5) . ?
O202 C204 1.420(4) . ?
O202 C205 1.419(4) . ?
N202 C206 1.479(4) . ?
N202 C212 1.469(4) . ?
N202 C218 1.468(4) . ?
C202 H20C 0.9900 . ?
C202 H20D 0.9900 . ?
O203 C208 1.421(5) . ?
O203 C209 1.426(5) . ?
C203 H20E 0.9900 . ?
C203 H20F 0.9900 . ?
C203 C204 1.496(5) . ?
O204 C210 1.420(4) . ?
O204 C211 1.434(4) . ?
C204 H20G 0.9900 . ?
C204 H20H 0.9900 . ?
O205 C214 1.418(4) . ?
O205 C215 1.426(4) . ?
C205 H20I 0.9900 . ?
C205 H20J 0.9900 . ?
C205 C206 1.503(5) . ?
O206 C216 1.420(4) . ?
O206 C217 1.424(4) . ?
C206 H20K 0.9900 . ?
C206 H20L 0.9900 . ?
C207 H20M 0.9900 . ?
C207 H20N 0.9900 . ?
C207 C208 1.509(6) . ?
C208 H20O 0.9900 . ?
C208 H20P 0.9900 . ?
C209 H20Q 0.9900 . ?
C209 H20R 0.9900 . ?
C209 C210 1.499(5) . ?
C210 H21A 0.9900 . ?
C210 H21B 0.9900 . ?
C211 H21C 0.9900 . ?
C211 H21D 0.9900 . ?
C211 C212 1.511(5) . ?
C212 H21E 0.9900 . ?
C212 H21F 0.9900 . ?
C213 H21G 0.9900 . ?
C213 H21H 0.9900 . ?
C213 C214 1.522(6) . ?
C214 H21I 0.9900 . ?
C214 H21J 0.9900 . ?
C215 H21K 0.9900 . ?
C215 H21L 0.9900 . ?
C215 C216 1.505(5) . ?
C216 H21M 0.9900 . ?
C216 H21N 0.9900 . ?
C217 H21O 0.9900 . ?
C217 H21P 0.9900 . ?
C217 C218 1.515(5) . ?
C218 H21Q 0.9900 . ?
C218 H21R 0.9900 . ?
Cu3 N301 1.962(2) . ?
Cu3 N301 1.962(2) 2_565 ?
Cu3 N303 1.967(3) . ?
Cu3 N303 1.967(3) 2_565 ?
N301 C301 1.390(4) . ?
N301 C310 1.395(4) 2_565 ?
C301 N302 1.294(4) . ?
C301 C316 1.480(4) 2_565 ?
N302 C302 1.384(4) . ?
C302 N303 1.377(4) . ?
C302 C303 1.409(4) . ?
N303 C309 1.381(4) . ?
C303 C304 1.407(5) . ?
C303 C308 1.433(4) . ?
N304 C309 1.380(4) . ?
N304 C310 1.296(4) . ?
C304 H304 0.9500 . ?
C304 C305 1.376(4) . ?
C305 H305 0.9500 . ?
C305 C306 1.423(4) . ?
C306 H306 0.9500 . ?
C306 C307 1.367(5) . ?
C307 H307 0.9500 . ?
C307 C308 1.415(4) . ?
C308 C309 1.404(4) . ?
C310 C311 1.480(4) . ?
C311 C312 1.401(4) . ?
C311 C316 1.387(4) . ?
C312 H312 0.9500 . ?
C312 C313 1.388(4) . ?
C313 H313 0.9500 . ?
C313 C314 1.393(5) . ?
C314 H314 0.9500 . ?
C314 C315 1.391(4) . ?
C315 H315 0.9500 . ?
C315 C316 1.390(4) . ?
Cs4 O401 2.916(2) . ?
Cs4 O402 2.986(2) . ?
Cs4 O403 2.991(2) . ?
Cs4 O404 2.972(2) . ?
Cs4 O405 2.996(2) . ?
Cs4 O406 2.893(2) . ?
O401 C402 1.427(4) . ?
O401 C403 1.416(4) . ?
N401 C401 1.478(4) . ?
N401 C407 1.475(4) . ?
N401 C413 1.466(5) . ?
C401 H40A 0.9900 . ?
C401 H40B 0.9900 . ?
C401 C402 1.512(5) . ?
O402 C404 1.431(4) . ?
O402 C405 1.431(4) . ?
N402 C406 1.473(4) . ?
N402 C412 1.481(4) . ?
N402 C418 1.480(4) . ?
C402 H40C 0.9900 . ?
C402 H40D 0.9900 . ?
O403 C408 1.430(4) . ?
O403 C409 1.436(4) . ?
C403 H40E 0.9900 . ?
C403 H40F 0.9900 . ?
C403 C404 1.510(5) . ?
O404 C410 1.430(4) . ?
O404 C411 1.422(4) . ?
C404 H40G 0.9900 . ?
C404 H40H 0.9900 . ?
O405 C414 1.434(4) . ?
O405 C415 1.440(4) . ?
C405 H40I 0.9900 . ?
C405 H40J 0.9900 . ?
C405 C406 1.516(5) . ?
O406 C416 1.418(4) . ?
O406 C417 1.423(4) . ?
C406 H40K 0.9900 . ?
C406 H40L 0.9900 . ?
C407 H40M 0.9900 . ?
C407 H40N 0.9900 . ?
C407 C408 1.517(5) . ?
C408 H40O 0.9900 . ?
C408 H40P 0.9900 . ?
C409 H40Q 0.9900 . ?
C409 H40R 0.9900 . ?
C409 C410 1.500(5) . ?
C410 H41A 0.9900 . ?
C410 H41B 0.9900 . ?
C411 H41C 0.9900 . ?
C411 H41D 0.9900 . ?
C411 C412 1.522(4) . ?
C412 H41E 0.9900 . ?
C412 H41F 0.9900 . ?
C413 H41G 0.9900 . ?
C413 H41H 0.9900 . ?
C413 C414 1.518(5) . ?
C414 H41I 0.9900 . ?
C414 H41J 0.9900 . ?
C415 H41K 0.9900 . ?
C415 H41L 0.9900 . ?
C415 C416 1.511(5) . ?
C416 H41M 0.9900 . ?
C416 H41N 0.9900 . ?
C417 H41O 0.9900 . ?
C417 H41P 0.9900 . ?
C417 C418 1.506(5) . ?
C418 H41Q 0.9900 . ?
C418 H41R 0.9900 . ?
C11 C12 1.388(6) . ?
C11 C16 1.391(5) . ?
C11 C17 1.505(6) . ?
C12 H12 0.9500 . ?
C12 C13 1.375(6) . ?
C13 H13 0.9500 . ?
C13 C14 1.383(6) . ?
C14 H14 0.9500 . ?
C14 C15 1.378(6) . ?
C15 H15 0.9500 . ?
C15 C16 1.381(6) . ?
C16 H16 0.9500 . ?
C17 H17A 0.9800 . ?
C17 H17B 0.9800 . ?
C17 H17C 0.9800 . ?

loop_
_geom_torsion_atom_site_label_1
_geom_torsion_atom_site_label_2
_geom_torsion_atom_site_label_3
_geom_torsion_atom_site_label_4
_geom_torsion
_geom_torsion_site_symmetry_1
_geom_torsion_site_symmetry_2
_geom_torsion_site_symmetry_3
_geom_torsion_site_symmetry_4
_geom_torsion_publ_flag
Cu1 N101 C101 N102 -0.6(5) . . . . ?
Cu1 N101 C101 C116 -179.6(2) . . . 2_676 ?
Cu1 N103 C109 N104 -1.8(4) . . . . ?
Cu1 N103 C109 C108 176.07(19) . . . . ?
Cu1 N103 C109 Cs2 89.9(2) . . . . ?
N101 C101 N102 C102 0.4(5) . . . . ?
N101 C110 C111 C112 177.8(3) 2_676 . . . ?
N101 C110 C111 C116 -0.2(3) 2_676 . . . ?
C101 N102 C102 N103 -0.5(5) . . . . ?
C101 N102 C102 C103 176.7(3) . . . . ?
N102 C102 N103 Cu1 0.9(4) . . . . ?
N102 C102 N103 C109 177.6(3) . . . . ?
N102 C102 C103 C104 1.3(5) . . . . ?
N102 C102 C103 C108 -177.1(3) . . . . ?
C102 N103 C109 N104 -178.4(3) . . . . ?
C102 N103 C109 C108 -0.6(3) . . . . ?
C102 N103 C109 Cs2 -86.7(2) . . . . ?
C102 C103 C104 C105 -177.4(3) . . . . ?
C102 C103 C108 C107 176.5(3) . . . . ?
C102 C103 C108 C109 -0.8(3) . . . . ?
C102 C103 C108 Cs2 77.5(2) . . . . ?
N103 C102 C103 C104 178.9(3) . . . . ?
N103 C102 C103 C108 0.5(3) . . . . ?
C103 C102 N103 Cu1 -176.6(2) . . . . ?
C103 C102 N103 C109 0.0(3) . . . . ?
C103 C104 C105 C106 1.2(5) . . . . ?
C103 C108 C109 N103 0.9(3) . . . . ?
C103 C108 C109 N104 178.8(3) . . . . ?
C103 C108 C109 Cs2 103.3(2) . . . . ?
N104 C110 C111 C112 -2.1(5) . . . . ?
N104 C110 C111 C116 179.9(3) . . . . ?
C104 C103 C108 C107 -2.1(4) . . . . ?
C104 C103 C108 C109 -179.5(3) . . . . ?
C104 C103 C108 Cs2 -101.1(3) . . . . ?
C104 C105 C106 C107 -2.0(5) . . . . ?
C105 C106 C107 C108 0.7(5) . . . . ?
C105 C106 C107 Cs2 80.0(3) . . . . ?
C106 C107 C108 C103 1.3(4) . . . . ?
C106 C107 C108 C109 177.8(3) . . . . ?
C106 C107 C108 Cs2 110.2(3) . . . . ?
C107 C108 C109 N103 -175.9(3) . . . . ?
C107 C108 C109 N104 2.0(5) . . . . ?
C107 C108 C109 Cs2 -73.5(3) . . . . ?
C108 C103 C104 C105 0.9(4) . . . . ?
C109 N104 C110 N101 1.8(5) . . . 2_676 ?
C109 N104 C110 C111 -178.4(3) . . . . ?
C110 N101 C101 N102 177.6(3) 2_676 . . . ?
C110 N101 C101 C116 -1.3(3) 2_676 . . 2_676 ?
C110 N104 C109 N103 -1.3(5) . . . . ?
C110 N104 C109 C108 -178.9(3) . . . . ?
C110 N104 C109 Cs2 -103.9(3) . . . . ?
C110 C111 C112 C113 -179.8(3) . . . . ?
C110 C111 C116 C101 1.0(3) . . . 2_676 ?
C110 C111 C116 C115 179.7(3) . . . . ?
C111 C112 C113 C114 1.3(5) . . . . ?
C112 C111 C116 C101 -177.3(3) . . . 2_676 ?
C112 C111 C116 C115 1.4(5) . . . . ?
C112 C113 C114 C115 0.2(5) . . . . ?
C113 C114 C115 C116 -0.9(5) . . . . ?
C114 C115 C116 C101 178.4(3) . . . 2_676 ?
C114 C115 C116 C111 0.1(5) . . . . ?
C116 C101 N102 C102 179.2(3) 2_676 . . . ?
C116 C111 C112 C113 -2.1(5) . . . . ?
Cs2 N104 C109 N103 102.6(3) . . . . ?
Cs2 N104 C109 C108 -75.0(3) . . . . ?
Cs2 N104 C110 N101 -81.4(3) . . . 2_676 ?
Cs2 N104 C110 C111 98.4(3) . . . . ?
Cs2 C107 C108 C103 -108.9(3) . . . . ?
Cs2 C107 C108 C109 67.6(3) . . . . ?
Cs2 C108 C109 N103 -102.4(2) . . . . ?
Cs2 C108 C109 N104 75.5(3) . . . . ?
Cs2 N201 C201 C202 13.7(5) . . . . ?
Cs2 N201 C207 C208 -75.5(3) . . . . ?
Cs2 N201 C213 C214 68.5(3) . . . . ?
Cs2 N202 C206 C205 13.3(4) . . . . ?
Cs2 N202 C212 C211 68.4(3) . . . . ?
Cs2 N202 C218 C217 -76.2(3) . . . . ?
Cs2 O203 C208 C207 8.1(4) . . . . ?
Cs2 O203 C209 C210 -39.4(4) . . . . ?
Cs2 O204 C210 C209 -57.5(3) . . . . ?
Cs2 O204 C211 C212 37.7(3) . . . . ?
Cs2 O205 C214 C213 32.4(4) . . . . ?
Cs2 O205 C215 C216 -44.3(4) . . . . ?
Cs2 O206 C216 C215 -49.0(3) . . . . ?
Cs2 O206 C217 C218 19.1(3) . . . . ?
Cs2 C207 C208 O203 -5.6(3) . . . . ?
Cs2 C209 C210 O204 40.1(2) . . . . ?
Cs2 C211 C212 N202 -53.8(2) . . . . ?
Cs2 C213 C214 O205 -22.8(3) . . . . ?
Cs2 C215 C216 O206 31.3(2) . . . . ?
Cs2 C217 C218 N202 63.1(2) . . . . ?
O201 C203 C204 O202 77.3(4) . . . . ?
N201 C201 C202 O201 -59.1(4) . . . . ?
N201 C207 C208 Cs2 61.1(3) . . . . ?
N201 C207 C208 O203 55.6(4) . . . . ?
N201 C213 C214 Cs2 -55.9(3) . . . . ?
N201 C213 C214 O205 -78.7(4) . . . . ?
C201 N201 C207 Cs2 140.3(3) . . . . ?
C201 N201 C207 C208 64.7(4) . . . . ?
C201 N201 C213 Cs2 -141.8(3) . . . . ?
C201 N201 C213 C214 -73.3(4) . . . . ?
O202 C205 C206 N202 -60.7(4) . . . . ?
C202 O201 C203 C204 -171.4(3) . . . . ?
O203 C209 C210 Cs2 25.1(2) . . . . ?
O203 C209 C210 O204 65.2(4) . . . . ?
C203 O201 C202 C201 -170.2(3) . . . . ?
O204 C211 C212 Cs2 -27.2(2) . . . . ?
O204 C211 C212 N202 -81.0(4) . . . . ?
C204 O202 C205 C206 -170.9(3) . . . . ?
O205 C215 C216 Cs2 29.3(3) . . . . ?
O205 C215 C216 O206 60.7(4) . . . . ?
C205 O202 C204 C203 -175.3(3) . . . . ?
O206 C217 C218 Cs2 -13.8(2) . . . . ?
O206 C217 C218 N202 49.3(4) . . . . ?
C206 N202 C212 Cs2 -141.9(3) . . . . ?
C206 N202 C212 C211 -73.5(4) . . . . ?
C206 N202 C218 Cs2 136.7(3) . . . . ?
C206 N202 C218 C217 60.5(4) . . . . ?
C207 N201 C201 C202 -102.0(4) . . . . ?
C207 N201 C213 Cs2 92.8(2) . . . . ?
C207 N201 C213 C214 161.3(3) . . . . ?
C208 O203 C209 Cs2 -167.3(4) . . . . ?
C208 O203 C209 C210 153.4(3) . . . . ?
C209 O203 C208 Cs2 167.2(4) . . . . ?
C209 O203 C208 C207 175.3(3) . . . . ?
C210 O204 C211 Cs2 126.7(3) . . . . ?
C210 O204 C211 C212 164.4(3) . . . . ?
C211 O204 C210 Cs2 -129.0(3) . . . . ?
C211 O204 C210 C209 173.6(3) . . . . ?
C212 N202 C206 C205 136.8(3) . . . . ?
C212 N202 C218 Cs2 -97.3(2) . . . . ?
C212 N202 C218 C217 -173.6(3) . . . . ?
C213 N201 C201 C202 133.3(4) . . . . ?
C213 N201 C207 Cs2 -94.8(2) . . . . ?
C213 N201 C207 C208 -170.3(3) . . . . ?
C214 O205 C215 Cs2 -140.3(3) . . . . ?
C214 O205 C215 C216 175.4(3) . . . . ?
C215 O205 C214 Cs2 140.4(3) . . . . ?
C215 O205 C214 C213 172.8(3) . . . . ?
C216 O206 C217 Cs2 144.9(3) . . . . ?
C216 O206 C217 C218 164.0(3) . . . . ?
C217 O206 C216 Cs2 -144.8(3) . . . . ?
C217 O206 C216 C215 166.1(3) . . . . ?
C218 N202 C206 C205 -97.7(3) . . . . ?
C218 N202 C212 Cs2 91.5(2) . . . . ?
C218 N202 C212 C211 160.0(3) . . . . ?
Cu3 N301 C301 N302 3.4(4) . . . . ?
Cu3 N301 C301 C316 -177.17(18) . . . 2_565 ?
Cu3 N303 C309 N304 -3.6(4) . . . . ?
Cu3 N303 C309 C308 173.5(2) . . . . ?
N301 C301 N302 C302 -0.7(5) . . . . ?
N301 C310 C311 C312 177.4(3) 2_565 . . . ?
N301 C310 C311 C316 -1.4(3) 2_565 . . . ?
C301 N302 C302 N303 -3.8(5) . . . . ?
C301 N302 C302 C303 176.0(3) . . . . ?
N302 C302 N303 Cu3 4.9(4) . . . . ?
N302 C302 N303 C309 179.6(3) . . . . ?
N302 C302 C303 C304 0.1(5) . . . . ?
N302 C302 C303 C308 -178.4(3) . . . . ?
C302 N303 C309 N304 -178.3(3) . . . . ?
C302 N303 C309 C308 -1.1(3) . . . . ?
C302 C303 C304 C305 -175.4(3) . . . . ?
C302 C303 C308 C307 174.9(3) . . . . ?
C302 C303 C308 C309 -2.0(3) . . . . ?
N303 C302 C303 C304 180.0(3) . . . . ?
N303 C302 C303 C308 1.4(3) . . . . ?
C303 C302 N303 Cu3 -174.93(19) . . . . ?
C303 C302 N303 C309 -0.2(3) . . . . ?
C303 C304 C305 C306 -0.1(5) . . . . ?
C303 C308 C309 N303 1.9(3) . . . . ?
C303 C308 C309 N304 179.2(3) . . . . ?
N304 C310 C311 C312 -1.1(5) . . . . ?
N304 C310 C311 C316 -179.8(3) . . . . ?
C304 C303 C308 C307 -3.9(4) . . . . ?
C304 C303 C308 C309 179.2(3) . . . . ?
C304 C305 C306 C307 -2.0(5) . . . . ?
C305 C306 C307 C308 1.1(5) . . . . ?
C306 C307 C308 C303 1.8(5) . . . . ?
C306 C307 C308 C309 177.7(3) . . . . ?
C307 C308 C309 N303 -174.3(3) . . . . ?
C307 C308 C309 N304 3.0(5) . . . . ?
C308 C303 C304 C305 3.0(5) . . . . ?
C309 N304 C310 N301 -0.1(5) . . . 2_565 ?
C309 N304 C310 C311 178.0(3) . . . . ?
C310 N301 C301 N302 178.4(3) 2_565 . . . ?
C310 N301 C301 C316 -2.2(3) 2_565 . . 2_565 ?
C310 N304 C309 N303 0.5(5) . . . . ?
C310 N304 C309 C308 -176.3(3) . . . . ?
C310 C311 C312 C313 -179.0(3) . . . . ?
C310 C311 C316 C301 2.7(3) . . . 2_565 ?
C310 C311 C316 C315 -179.4(3) . . . . ?
C311 C312 C313 C314 -1.2(4) . . . . ?
C312 C311 C316 C301 -176.2(3) . . . 2_565 ?
C312 C311 C316 C315 1.6(5) . . . . ?
C312 C313 C314 C315 1.5(5) . . . . ?
C313 C314 C315 C316 -0.3(4) . . . . ?
C314 C315 C316 C301 176.0(3) . . . 2_565 ?
C314 C315 C316 C311 -1.3(4) . . . . ?
C316 C301 N302 C302 180.0(3) 2_565 . . . ?
C316 C311 C312 C313 -0.4(4) . . . . ?
Cs4 O401 C402 C401 48.0(3) . . . . ?
Cs4 O401 C403 C404 -51.8(3) . . . . ?
Cs4 N401 C401 C402 48.5(3) . . . . ?
Cs4 N401 C407 C408 36.4(4) . . . . ?
Cs4 N401 C413 C414 41.7(3) . . . . ?
Cs4 C401 C402 O401 -32.0(2) . . . . ?
Cs4 O402 C404 C403 -52.1(3) . . . . ?
Cs4 O402 C405 C406 63.8(3) . . . . ?
Cs4 N402 C406 C405 36.6(3) . . . . ?
Cs4 N402 C412 C411 48.7(3) . . . . ?
Cs4 N402 C418 C417 43.6(3) . . . . ?
Cs4 O403 C408 C407 61.4(3) . . . . ?
Cs4 O403 C409 C410 -44.4(3) . . . . ?
Cs4 C403 C404 O402 38.1(2) . . . . ?
Cs4 O404 C410 C409 -56.8(3) . . . . ?
Cs4 O404 C411 C412 46.0(3) . . . . ?
Cs4 O405 C414 C413 59.6(3) . . . . ?
Cs4 O405 C415 C416 -58.3(3) . . . . ?
Cs4 C405 C406 N402 -28.5(2) . . . . ?
Cs4 O406 C416 C415 -46.3(3) . . . . ?
Cs4 O406 C417 C418 48.4(3) . . . . ?
Cs4 C407 C408 O403 -41.8(2) . . . . ?
Cs4 C409 C410 O404 39.5(2) . . . . ?
Cs4 C411 C412 N402 -36.0(2) . . . . ?
Cs4 C413 C414 O405 -42.4(2) . . . . ?
Cs4 C415 C416 O406 32.2(2) . . . . ?
Cs4 C417 C418 N402 -33.0(3) . . . . ?
O401 C403 C404 Cs4 36.1(2) . . . . ?
O401 C403 C404 O402 74.2(4) . . . . ?
N401 C401 C402 Cs4 -36.6(2) . . . . ?
N401 C401 C402 O401 -68.6(3) . . . . ?
N401 C407 C408 Cs4 -27.3(3) . . . . ?
N401 C407 C408 O403 -69.1(4) . . . . ?
N401 C413 C414 Cs4 -32.2(2) . . . . ?
N401 C413 C414 O405 -74.6(4) . . . . ?
C401 N401 C407 Cs4 117.8(3) . . . . ?
C401 N401 C407 C408 154.2(3) . . . . ?
C401 N401 C413 Cs4 -116.5(3) . . . . ?
C401 N401 C413 C414 -74.8(3) . . . . ?
O402 C405 C406 Cs4 -45.1(2) . . . . ?
O402 C405 C406 N402 -73.6(4) . . . . ?
C402 O401 C403 Cs4 -131.9(3) . . . . ?
C402 O401 C403 C404 176.3(3) . . . . ?
O403 C409 C410 Cs4 31.7(2) . . . . ?
O403 C409 C410 O404 71.2(3) . . . . ?
C403 O401 C402 Cs4 129.9(3) . . . . ?
C403 O401 C402 C401 177.9(3) . . . . ?
O404 C411 C412 Cs4 -31.2(2) . . . . ?
O404 C411 C412 N402 -67.1(4) . . . . ?
C404 O402 C405 Cs4 118.0(3) . . . . ?
C404 O402 C405 C406 -178.3(3) . . . . ?
O405 C415 C416 Cs4 43.2(2) . . . . ?
O405 C415 C416 O406 75.5(3) . . . . ?
C405 O402 C404 Cs4 -116.4(3) . . . . ?
C405 O402 C404 C403 -168.5(3) . . . . ?
O406 C417 C418 Cs4 -31.6(2) . . . . ?
O406 C417 C418 N402 -64.5(4) . . . . ?
C406 N402 C412 Cs4 -119.6(3) . . . . ?
C406 N402 C412 C411 -70.8(4) . . . . ?
C406 N402 C418 Cs4 118.0(3) . . . . ?
C406 N402 C418 C417 161.6(3) . . . . ?
C407 N401 C401 Cs4 -120.4(3) . . . . ?
C407 N401 C401 C402 -72.0(3) . . . . ?
C407 N401 C413 Cs4 121.1(3) . . . . ?
C407 N401 C413 C414 162.8(3) . . . . ?
C408 O403 C409 Cs4 -124.1(3) . . . . ?
C408 O403 C409 C410 -168.5(3) . . . . ?
C409 O403 C408 Cs4 125.7(3) . . . . ?
C409 O403 C408 C407 -172.9(3) . . . . ?
C410 O404 C411 Cs4 126.9(3) . . . . ?
C410 O404 C411 C412 172.9(3) . . . . ?
C411 O404 C410 Cs4 -129.7(3) . . . . ?
C411 O404 C410 C409 173.4(3) . . . . ?
C412 N402 C406 Cs4 119.3(3) . . . . ?
C412 N402 C406 C405 155.9(3) . . . . ?
C412 N402 C418 Cs4 -118.3(3) . . . . ?
C412 N402 C418 C417 -74.7(4) . . . . ?
C413 N401 C401 Cs4 117.0(3) . . . . ?
C413 N401 C401 C402 165.4(3) . . . . ?
C413 N401 C407 Cs4 -119.0(3) . . . . ?
C413 N401 C407 C408 -82.6(4) . . . . ?
C414 O405 C415 Cs4 -115.9(3) . . . . ?
C414 O405 C415 C416 -174.2(3) . . . . ?
C415 O405 C414 Cs4 114.3(3) . . . . ?
C415 O405 C414 C413 173.9(3) . . . . ?
C416 O406 C417 Cs4 134.3(3) . . . . ?
C416 O406 C417 C418 -177.3(3) . . . . ?
C417 O406 C416 Cs4 -135.7(3) . . . . ?
C417 O406 C416 C415 178.0(3) . . . . ?
C418 N402 C406 Cs4 -117.6(3) . . . . ?
C418 N402 C406 C405 -81.0(3) . . . . ?
C418 N402 C412 Cs4 118.1(3) . . . . ?
C418 N402 C412 C411 166.8(3) . . . . ?
C11 C12 C13 C14 -0.2(6) . . . . ?
C12 C11 C16 C15 -0.7(6) . . . . ?
C12 C13 C14 C15 0.4(6) . . . . ?
C13 C14 C15 C16 -0.8(6) . . . . ?
C14 C15 C16 C11 0.9(6) . . . . ?
C16 C11 C12 C13 0.3(6) . . . . ?
C17 C11 C12 C13 178.5(4) . . . . ?
C17 C11 C16 C15 -178.9(4) . . . . ?

loop_
_exptl_oxdiff_crystal_face_indexfrac_h
_exptl_oxdiff_crystal_face_indexfrac_k
_exptl_oxdiff_crystal_face_indexfrac_l
_exptl_oxdiff_crystal_face_x
_exptl_oxdiff_crystal_face_y
_exptl_oxdiff_crystal_face_z
13.8459 -16.5294 -1.5009 -0.8805 0.2128 -0.4236
-13.7216 14.5617 -15.8560 0.5192 0.0387 0.8538
12.4576 -19.3091 7.6666 -0.8432 -0.0648 -0.5337
-6.6057 22.0397 -7.7303 0.9038 0.3734 0.2093
9.2440 -21.3014 13.0233 -0.8138 -0.3355 -0.4744
-0.5931 21.1261 -10.5280 0.7607 0.6491 -0.0090
-10.0040 15.9468 -23.6023 0.4206 0.3564 0.8343
4.6410 -21.6386 17.3911 -0.7143 -0.6085 -0.3458
1.3076 19.3641 -19.8426 0.5179 0.8437 0.1409
0.2126 -19.5164 22.0542 -0.5046 -0.8214 -0.2660
9.1824 8.9720 -23.9856 -0.0780 0.9969 -0.0090
0.5719 5.3037 -32.3110 -0.2850 0.6929 0.6623
-14.2784 -0.5475 15.3416 0.3588 -0.8652 0.3501
-14.4409 16.2240 -1.2525 0.8295 -0.1983 0.5221
-1.6887 -16.4288 -7.1765 -0.8132 -0.3353 0.4757
-11.4699 4.9146 -21.2102 -0.0082 -0.0041 1.0000
-4.7359 -17.7887 13.4486 -0.5166 -0.8415 0.1578
2.8588 18.8728 -17.2129 0.5228 0.8524 0.0089
-6.2272 -14.6847 21.8501 -0.2339 -0.9722 -0.0090
-9.7755 -12.1317 13.3888 -0.2214 -0.9172 0.3312
-2.1677 14.6284 -30.1943 0.1820 0.7624 0.6210
6.2272 14.6847 -21.8501 0.2339 0.9722 0.0090
-3.4859 -15.4195 26.0170 -0.2270 -0.9457 -0.2326
-11.2993 -7.7453 19.1437 0.0758 -0.9745 0.2111
11.4871 7.6037 -18.6110 -0.0754 0.9700 -0.2310
11.6066 -5.1041 21.0334 -0.0042 0.0083 -1.0000
0.0002 0.0002 0.9975 0.0158 -0.0168 -0.0236
